data_7709533
loop_
_publ_author_name
'Hill, Michael'
'Liu, Han-Ying'
'Neale, Samuel E.'
'Mahon, Mary F.'
'McMullin, Claire Louise'

_publ_section_title
;
 On the Reactivity of Al-Group 11 (Cu, Ag, Au) Bonds
;
_journal_name_full 'Dalton Transactions'
_journal_paper_doi 10.1039/D2DT00404F
_journal_year 2022
_chemical_formula_moiety '2(C48 H84 Ag Al N6 Si2)'
_chemical_formula_sum 'C96 H168 Ag2 Al2 N12 Si4'
_chemical_formula_weight 1872.47
_space_group_crystal_system orthorhombic
_space_group_IT_number 33
_space_group_name_Hall 'P 2c -2n'
_space_group_name_H-M_alt 'P n a 21'
_atom_sites_solution_hydrogens geom
_atom_sites_solution_primary dual
_audit_creation_date 2021-01-25
_audit_creation_method
;
Olex2 1.2
(compiled 2018.05.29 svn.r3508 for OlexSys, GUI svn.r5506)
;
_audit_update_record
;
2022-01-07 deposited with the CCDC.	2022-02-09 downloaded from the CCDC.
;
_cell_angle_alpha 90
_cell_angle_beta 90
_cell_angle_gamma 90
_cell_formula_units_Z 4
_cell_length_a 24.3646(2)
_cell_length_b 10.92730(10)
_cell_length_c 39.1524(3)
_cell_measurement_reflns_used 59502
_cell_measurement_temperature 150.01(10)
_cell_measurement_theta_max 72.8170
_cell_measurement_theta_min 4.1860
_cell_volume 10423.91(15)
_computing_cell_refinement 'CrysAlisPro 1.171.39.46 (Rigaku OD, 2018)'
_computing_data_collection 'CrysAlisPro 1.171.39.46 (Rigaku OD, 2018)'
_computing_data_reduction 'CrysAlisPro 1.171.39.46 (Rigaku OD, 2018)'
_computing_molecular_graphics 'Olex2 (Dolomanov et al., 2009)'
_computing_publication_material 'Olex2 (Dolomanov et al., 2009)'
_computing_structure_refinement 'ShelXL (Sheldrick, 2015)'
_computing_structure_solution 'ShelXT (Sheldrick, 2015)'
_diffrn_ambient_environment N~2~
_diffrn_ambient_temperature 150.01(10)
_diffrn_detector 'CCD plate'
_diffrn_detector_area_resol_mean 8.0734
_diffrn_detector_type EosS2
_diffrn_measured_fraction_theta_full 0.998
_diffrn_measured_fraction_theta_max 0.998
_diffrn_measurement_device 'four-circle diffractometer'
_diffrn_measurement_device_type 'SuperNova, Dual, Cu at home/near, EosS2'
_diffrn_measurement_method '\w scans'
_diffrn_radiation_monochromator mirror
_diffrn_radiation_probe x-ray
_diffrn_radiation_type CuK\a
_diffrn_radiation_wavelength 1.54184
_diffrn_reflns_av_R_equivalents 0.0531
_diffrn_reflns_av_unetI/netI 0.0364
_diffrn_reflns_Laue_measured_fraction_full 0.998
_diffrn_reflns_Laue_measured_fraction_max 0.998
_diffrn_reflns_limit_h_max 29
_diffrn_reflns_limit_h_min -29
_diffrn_reflns_limit_k_max 13
_diffrn_reflns_limit_k_min -13
_diffrn_reflns_limit_l_max 42
_diffrn_reflns_limit_l_min -48
_diffrn_reflns_number 121205
_diffrn_reflns_point_group_measured_fraction_full 0.743
_diffrn_reflns_point_group_measured_fraction_max 0.740
_diffrn_reflns_theta_full 67.684
_diffrn_reflns_theta_max 71.374
_diffrn_reflns_theta_min 3.800
_diffrn_source 'micro-focus sealed X-ray tube'
_diffrn_source_type 'SuperNova (Cu) X-ray Source'
_exptl_absorpt_coefficient_mu 3.973
_exptl_absorpt_correction_T_max 0.358
_exptl_absorpt_correction_T_min 0.023
_exptl_absorpt_correction_type gaussian
_exptl_absorpt_process_details
;
CrysAlisPro 1.171.39.46 (Rigaku Oxford Diffraction, 2018)
Numerical absorption correction based on gaussian integration over
			a multifaceted crystal model
Empirical absorption correction using spherical harmonics,
 implemented in SCALE3 ABSPACK scaling algorithm.
;
_exptl_crystal_colour colourless
_exptl_crystal_colour_primary colourless
_exptl_crystal_density_diffrn 1.193
_exptl_crystal_description block
_exptl_crystal_F_000 4016
_exptl_crystal_size_max 0.171
_exptl_crystal_size_mid 0.09
_exptl_crystal_size_min 0.054
_refine_diff_density_max 2.822
_refine_diff_density_min -0.851
_refine_diff_density_rms 0.102
_refine_ls_abs_structure_details
;
 Classical Flack method preferred over Parsons because s.u. lower.
;
_refine_ls_abs_structure_Flack 0.035(7)
_refine_ls_extinction_method none
_refine_ls_goodness_of_fit_ref 1.045
_refine_ls_hydrogen_treatment constr
_refine_ls_matrix_type full
_refine_ls_number_parameters 1201
_refine_ls_number_reflns 15006
_refine_ls_number_restraints 115
_refine_ls_restrained_S_all 1.041
_refine_ls_R_factor_all 0.0591
_refine_ls_R_factor_gt 0.0571
_refine_ls_shift/su_max 0.001
_refine_ls_shift/su_mean 0.000
_refine_ls_structure_factor_coef Fsqd
_refine_ls_weighting_details 'w=1/[\s^2^(Fo^2^)+(0.1145P)^2^+0.5429P] where P=(Fo^2^+2Fc^2^)/3'
_refine_ls_weighting_scheme calc
_refine_ls_wR_factor_gt 0.1422
_refine_ls_wR_factor_ref 0.1454
_reflns_Friedel_coverage 0.459
_reflns_Friedel_fraction_full 0.480
_reflns_Friedel_fraction_max 0.473
_reflns_number_gt 14174
_reflns_number_total 15006
_reflns_threshold_expression 'I > 2\s(I)'
_cod_data_source_file d2dt00404f2.cif
_cod_data_source_block s21msh3-cpd19
_cod_database_code 7709533
_shelxl_version_number 2014-3
_shelx_space_group_comment
;
The symmetry employed for this shelxl refinement is uniquely defined
by the following loop, which should always be used as a source of
symmetry information in preference to the above space-group names.
They are only intended as comments.
;
_olex2_refinement_description
;
1. Fixed Uiso
 At 1.2 times of:
  All C(H) groups, All C(H,H) groups
 At 1.5 times of:
  All C(H,H,H) groups
2. Restrained distances
 C85-C83 \\sim C85A-C83A \\sim C37A-C35A \\sim C37-C35
 with sigma of 0.005
 C38A-C37A \\sim C38-C37 \\sim C36A-C35A \\sim C36-C35 \\sim C86A-C85A \\sim
C86-C85 \\sim C84A-C83A 
 C84-C83
 with sigma of 0.005
 N3-C31 \\sim N3A-C31 \\sim N4A-C31 \\sim N4-C31 \\sim N10A-C79 \\sim N10-C79
\\sim N9-C79 \\sim N9A-C79
 with sigma of 0.005
 N10-C85 \\sim N10A-C85A \\sim N9A-C83A \\sim N9-C83 \\sim N3-C35 \\sim
N3A-C35A \\sim N4-C37 \\sim N4A-C37A
 with sigma of 0.005
3. Uiso/Uaniso restraints and constraints
N4 \\sim N4A: within 2A with sigma of 0.01 and sigma for terminal atoms of 0.01
N3 \\sim N3A: within 2A with sigma of 0.01 and sigma for terminal atoms of 0.01
N10 \\sim N10A: within 2A with sigma of 0.01 and sigma for terminal atoms of
0.01
N9 \\sim N9A: within 2A with sigma of 0.01 and sigma for terminal atoms of 0.01
4. Others
 Fixed Sof: N3(0.55) N4(0.55) N3A(0.45) N4A(0.45) H32(0.55) H32A(0.45)
 H39(0.55) H39A(0.45) C35(0.55) C36(0.55) H36A(0.55) H36B(0.55) H36C(0.55)
 C37(0.55) C38(0.55) H38A(0.55) H38B(0.55) H38C(0.55) C35A(0.45) C36A(0.45)
 H36D(0.45) H36E(0.45) H36F(0.45) C37A(0.45) C38A(0.45) H38D(0.45) H38E(0.45)
 H38F(0.45) N9(0.55) N10(0.55) N9A(0.45) N10A(0.45) H80(0.55) H80A(0.45)
 H87(0.55) H87A(0.45) C83(0.55) C84(0.55) H84A(0.55) H84B(0.55) H84C(0.55)
 C85(0.55) C86(0.55) H86A(0.55) H86B(0.55) H86C(0.55) C83A(0.45) C84A(0.45)
 H84D(0.45) H84E(0.45) H84F(0.45) C85A(0.45) C86A(0.45) H86D(0.45) H86E(0.45)
 H86F(0.45)
5.a Ternary CH refined with riding coordinates:
 C7(H7), C10(H10), C25(H25), C28(H28), C32(H32), C32(H32A), C39(H39),
 C39(H39A), C43(H43), C46(H46), C55(H55), C58(H58), C73(H73), C76(H76),
 C80(H80), C80(H80A), C87(H87), C87(H87A), C91(H91), C94(H94)
5.b Secondary CH2 refined with riding coordinates:
 C15(H15A,H15B), C16(H16A,H16B), C63(H63A,H63B), C64(H64A,H64B)
5.c Aromatic/amide H refined with riding coordinates:
 C3(H3), C4(H4), C5(H5), C21(H21), C22(H22), C23(H23), C51(H51), C52(H52),
 C53(H53), C69(H69), C70(H70), C71(H71)
5.d Idealised Me refined as rotating group:
 C8(H8A,H8B,H8C), C9(H9A,H9B,H9C), C11(H11A,H11B,H11C), C12(H12A,H12B,H12C),
 C13(H13A,H13B,H13C), C14(H14A,H14B,H14C), C17(H17A,H17B,H17C), C18(H18A,H18B,
 H18C), C26(H26A,H26B,H26C), C27(H27A,H27B,H27C), C29(H29A,H29B,H29C), C30(H30A,
 H30B,H30C), C33(H33A,H33B,H33C), C34(H34A,H34B,H34C), C40(H40A,H40B,H40C),
 C41(H41A,H41B,H41C), C44(H44A,H44B,H44C), C45(H45A,H45B,H45C), C47(H47A,H47B,
 H47C), C48(H48A,H48B,H48C), C36(H36A,H36B,H36C), C38(H38A,H38B,H38C),
 C36A(H36D,H36E,H36F), C38A(H38D,H38E,H38F), C56(H56A,H56B,H56C), C57(H57A,H57B,
 H57C), C59(H59A,H59B,H59C), C60(H60A,H60B,H60C), C61(H61A,H61B,H61C), C62(H62A,
 H62B,H62C), C65(H65A,H65B,H65C), C66(H66A,H66B,H66C), C74(H74A,H74B,H74C),
 C75(H75A,H75B,H75C), C77(H77A,H77B,H77C), C78(H78A,H78B,H78C), C81(H81A,H81B,
 H81C), C82(H82A,H82B,H82C), C88(H88A,H88B,H88C), C89(H89A,H89B,H89C), C92(H92A,
 H92B,H92C), C93(H93A,H93B,H93C), C95(H95A,H95B,H95C), C96(H96A,H96B,H96C),
 C84(H84A,H84B,H84C), C86(H86A,H86B,H86C), C84A(H84D,H84E,H84F), C86A(H86D,H86E,
 H86F)
;

loop_
_space_group_symop_operation_xyz
'x, y, z'
'-x, -y, z+1/2'
'x+1/2, -y+1/2, z'
'-x+1/2, y+1/2, z+1/2'

loop_
_atom_site_label
_atom_site_type_symbol
_atom_site_fract_x
_atom_site_fract_y
_atom_site_fract_z
_atom_site_U_iso_or_equiv
_atom_site_adp_type
_atom_site_occupancy
_atom_site_site_symmetry_order
_atom_site_calc_flag
_atom_site_refinement_flags_posn
_atom_site_refinement_flags_adp
_atom_site_refinement_flags_occupancy
_atom_site_disorder_assembly
_atom_site_disorder_group
Ag1 Ag 0.53839(2) 0.49996(3) 0.63608(2) 0.04818(12) Uani 1 1 d . . . . .
Si1 Si 0.79985(5) 0.75787(12) 0.56064(4) 0.0389(3) Uani 1 1 d . . . . .
Si2 Si 0.77710(7) 0.98934(12) 0.63313(5) 0.0461(3) Uani 1 1 d . . . . .
Al1 Al 0.70126(5) 0.75831(12) 0.61341(4) 0.0360(3) Uani 1 1 d . . . . .
N1 N 0.72994(17) 0.7554(4) 0.56989(12) 0.0397(9) Uani 1 1 d . . . . .
N2 N 0.73647(15) 0.8638(4) 0.64333(10) 0.0403(8) Uani 1 1 d . . . . .
N5 N 0.67069(15) 0.6200(4) 0.63308(10) 0.0402(7) Uani 1 1 d . . . . .
N6 N 0.57579(17) 0.6640(4) 0.62180(11) 0.0460(8) Uani 1 1 d . . . . .
N3 N 0.4887(5) 0.3036(9) 0.68237(16) 0.044(3) Uani 0.55 1 d D U P A 1
N4 N 0.4749(8) 0.2508(13) 0.6303(3) 0.051(5) Uani 0.55 1 d D U P A 1
N3A N 0.4723(5) 0.3216(12) 0.68095(19) 0.040(3) Uani 0.45 1 d D U P A 2
N4A N 0.4636(9) 0.2738(17) 0.6285(3) 0.044(5) Uani 0.45 1 d D U P A 2
C1 C 0.69354(18) 0.7314(4) 0.54172(12) 0.0365(9) Uani 1 1 d . . . . .
C2 C 0.67719(18) 0.6109(5) 0.53289(12) 0.0412(9) Uani 1 1 d . . . . .
C3 C 0.6417(2) 0.5927(5) 0.50506(13) 0.0475(10) Uani 1 1 d . . . . .
H3 H 0.6311 0.5136 0.4993 0.057 Uiso 1 1 calc R . . . .
C4 C 0.6225(2) 0.6892(6) 0.48618(14) 0.0534(12) Uani 1 1 d . . . . .
H4 H 0.5992 0.6753 0.4678 0.064 Uiso 1 1 calc R . . . .
C5 C 0.6375(2) 0.8056(6) 0.49440(14) 0.0520(12) Uani 1 1 d . . . . .
H5 H 0.6238 0.8706 0.4817 0.062 Uiso 1 1 calc R . . . .
C6 C 0.67327(19) 0.8293(5) 0.52163(13) 0.0432(9) Uani 1 1 d . . . . .
C7 C 0.6973(3) 0.4979(4) 0.55202(17) 0.0439(11) Uani 1 1 d . . . . .
H7 H 0.7183 0.5254 0.5720 0.053 Uiso 1 1 calc R . . . .
C8 C 0.6491(2) 0.4200(5) 0.56469(14) 0.0516(11) Uani 1 1 d . . . . .
H8A H 0.6221 0.4720 0.5751 0.077 Uiso 1 1 calc GR . . . .
H8B H 0.6621 0.3618 0.5812 0.077 Uiso 1 1 calc GR . . . .
H8C H 0.6330 0.3774 0.5457 0.077 Uiso 1 1 calc GR . . . .
C9 C 0.7349(3) 0.4184(6) 0.53005(17) 0.0603(13) Uani 1 1 d . . . . .
H9A H 0.7497 0.3533 0.5437 0.090 Uiso 1 1 calc GR . . . .
H9B H 0.7643 0.4674 0.5212 0.090 Uiso 1 1 calc GR . . . .
H9C H 0.7142 0.3844 0.5115 0.090 Uiso 1 1 calc GR . . . .
C10 C 0.6870(2) 0.9606(5) 0.53039(14) 0.0475(10) Uani 1 1 d . . . . .
H10 H 0.7171 0.9593 0.5470 0.057 Uiso 1 1 calc R . . . .
C11 C 0.6374(3) 1.0209(6) 0.5476(2) 0.0598(14) Uani 1 1 d . . . . .
H11A H 0.6456 1.1052 0.5523 0.090 Uiso 1 1 calc GR . . . .
H11B H 0.6293 0.9792 0.5686 0.090 Uiso 1 1 calc GR . . . .
H11C H 0.6062 1.0162 0.5326 0.090 Uiso 1 1 calc GR . . . .
C12 C 0.7060(3) 1.0359(7) 0.49981(19) 0.0673(15) Uani 1 1 d . . . . .
H12A H 0.6763 1.0439 0.4838 0.101 Uiso 1 1 calc GR . . . .
H12B H 0.7363 0.9956 0.4890 0.101 Uiso 1 1 calc GR . . . .
H12C H 0.7172 1.1156 0.5074 0.101 Uiso 1 1 calc GR . . . .
C13 C 0.8109(2) 0.7360(5) 0.51424(15) 0.0481(11) Uani 1 1 d . . . . .
H13A H 0.7969 0.6575 0.5075 0.072 Uiso 1 1 calc GR . . . .
H13B H 0.8495 0.7400 0.5093 0.072 Uiso 1 1 calc GR . . . .
H13C H 0.7921 0.7992 0.5018 0.072 Uiso 1 1 calc GR . . . .
C14 C 0.8365(2) 0.6325(6) 0.58418(15) 0.0565(13) Uani 1 1 d . . . . .
H14A H 0.8316 0.6434 0.6083 0.085 Uiso 1 1 calc GR . . . .
H14B H 0.8750 0.6353 0.5788 0.085 Uiso 1 1 calc GR . . . .
H14C H 0.8218 0.5547 0.5775 0.085 Uiso 1 1 calc GR . . . .
C15 C 0.8346(2) 0.9072(5) 0.57157(14) 0.0509(11) Uani 1 1 d . . . . .
H15A H 0.8709 0.9058 0.5614 0.061 Uiso 1 1 calc R . . . .
H15B H 0.8143 0.9722 0.5604 0.061 Uiso 1 1 calc R . . . .
C16 C 0.8412(2) 0.9427(6) 0.60929(14) 0.0566(13) Uani 1 1 d . . . . .
H16A H 0.8671 1.0099 0.6106 0.068 Uiso 1 1 calc R . . . .
H16B H 0.8574 0.8739 0.6212 0.068 Uiso 1 1 calc R . . . .
C17 C 0.7996(2) 1.0722(6) 0.67275(15) 0.0595(14) Uani 1 1 d . . . . .
H17A H 0.7679 1.0984 0.6853 0.089 Uiso 1 1 calc GR . . . .
H17B H 0.8212 1.1422 0.6665 0.089 Uiso 1 1 calc GR . . . .
H17C H 0.8212 1.0183 0.6867 0.089 Uiso 1 1 calc GR . . . .
C18 C 0.7424(3) 1.1091(6) 0.60647(16) 0.0657(15) Uani 1 1 d . . . . .
H18A H 0.7492 1.0932 0.5827 0.099 Uiso 1 1 calc GR . . . .
H18B H 0.7565 1.1884 0.6123 0.099 Uiso 1 1 calc GR . . . .
H18C H 0.7035 1.1072 0.6107 0.099 Uiso 1 1 calc GR . . . .
C19 C 0.72203(19) 0.8490(5) 0.67892(12) 0.0423(9) Uani 1 1 d . . . . .
C20 C 0.6746(2) 0.9054(5) 0.69258(13) 0.0479(10) Uani 1 1 d . . . . .
C21 C 0.6630(2) 0.8916(6) 0.72734(14) 0.0556(12) Uani 1 1 d . . . . .
H21 H 0.6320 0.9294 0.7363 0.067 Uiso 1 1 calc R . . . .
C22 C 0.6960(3) 0.8238(6) 0.74869(14) 0.0574(13) Uani 1 1 d . . . . .
H22 H 0.6875 0.8160 0.7717 0.069 Uiso 1 1 calc R . . . .
C23 C 0.7421(3) 0.7675(6) 0.73528(16) 0.0550(13) Uani 1 1 d . . . . .
H23 H 0.7650 0.7230 0.7497 0.066 Uiso 1 1 calc R . . . .
C24 C 0.7551(2) 0.7758(5) 0.70102(14) 0.0481(11) Uani 1 1 d . . . . .
C25 C 0.6354(3) 0.9807(6) 0.67098(19) 0.0554(13) Uani 1 1 d . . . . .
H25 H 0.6453 0.9688 0.6469 0.066 Uiso 1 1 calc R . . . .
C26 C 0.5766(3) 0.9407(9) 0.67552(19) 0.0740(19) Uani 1 1 d . . . . .
H26A H 0.5649 0.9585 0.6984 0.111 Uiso 1 1 calc GR . . . .
H26B H 0.5738 0.8544 0.6714 0.111 Uiso 1 1 calc GR . . . .
H26C H 0.5537 0.9840 0.6596 0.111 Uiso 1 1 calc GR . . . .
C27 C 0.6400(3) 1.1173(7) 0.6790(2) 0.0753(18) Uani 1 1 d . . . . .
H27A H 0.6171 1.1627 0.6636 0.113 Uiso 1 1 calc GR . . . .
H27B H 0.6774 1.1430 0.6765 0.113 Uiso 1 1 calc GR . . . .
H27C H 0.6282 1.1318 0.7021 0.113 Uiso 1 1 calc GR . . . .
C28 C 0.8046(3) 0.7048(6) 0.68879(15) 0.0605(14) Uani 1 1 d . . . . .
H28 H 0.7996 0.6885 0.6644 0.073 Uiso 1 1 calc R . . . .
C29 C 0.8111(3) 0.5805(8) 0.70699(19) 0.079(2) Uani 1 1 d . . . . .
H29A H 0.8348 0.5286 0.6938 0.119 Uiso 1 1 calc GR . . . .
H29B H 0.7758 0.5423 0.7092 0.119 Uiso 1 1 calc GR . . . .
H29C H 0.8266 0.5931 0.7292 0.119 Uiso 1 1 calc GR . . . .
C30 C 0.8581(3) 0.7770(10) 0.6930(2) 0.080(2) Uani 1 1 d . . . . .
H30A H 0.8556 0.8522 0.6804 0.119 Uiso 1 1 calc GR . . . .
H30B H 0.8882 0.7294 0.6845 0.119 Uiso 1 1 calc GR . . . .
H30C H 0.8639 0.7946 0.7168 0.119 Uiso 1 1 calc GR . . . .
C31 C 0.4944(2) 0.3445(5) 0.64973(10) 0.0495(11) Uani 1 1 d D . . . .
C32 C 0.4966(2) 0.3859(6) 0.71153(14) 0.0564(13) Uani 1 1 d . . . . .
H32 H 0.5203 0.4518 0.7031 0.068 Uiso 0.55 1 calc R . P A 1
H32A H 0.5202 0.4509 0.7025 0.068 Uiso 0.45 1 calc R . P A 2
C33 C 0.5309(5) 0.3167(9) 0.7373(2) 0.094(3) Uani 1 1 d . . . . .
H33A H 0.5115 0.2449 0.7446 0.141 Uiso 1 1 calc GR . . . .
H33B H 0.5380 0.3682 0.7567 0.141 Uiso 1 1 calc GR . . . .
H33C H 0.5651 0.2932 0.7270 0.141 Uiso 1 1 calc GR . . . .
C34 C 0.4477(3) 0.4490(10) 0.7274(2) 0.082(2) Uani 1 1 d . . . . .
H34A H 0.4244 0.4808 0.7097 0.124 Uiso 1 1 calc GR . . . .
H34B H 0.4601 0.5150 0.7417 0.124 Uiso 1 1 calc GR . . . .
H34C H 0.4274 0.3914 0.7410 0.124 Uiso 1 1 calc GR . . . .
C39 C 0.4770(3) 0.2490(6) 0.59213(18) 0.0588(15) Uani 1 1 d . . . . .
H39 H 0.4446 0.2045 0.5839 0.071 Uiso 0.55 1 calc R . P A 1
H39A H 0.4455 0.2046 0.5827 0.071 Uiso 0.45 1 calc R . P A 2
C40 C 0.5270(5) 0.1710(9) 0.5849(2) 0.095(3) Uani 1 1 d . . . . .
H40A H 0.5585 0.2064 0.5958 0.143 Uiso 1 1 calc GR . . . .
H40B H 0.5331 0.1672 0.5607 0.143 Uiso 1 1 calc GR . . . .
H40C H 0.5212 0.0899 0.5936 0.143 Uiso 1 1 calc GR . . . .
C41 C 0.4798(3) 0.3698(7) 0.57320(16) 0.0640(14) Uani 1 1 d . . . . .
H41A H 0.4497 0.4209 0.5801 0.096 Uiso 1 1 calc GR . . . .
H41B H 0.4776 0.3552 0.5491 0.096 Uiso 1 1 calc GR . . . .
H41C H 0.5138 0.4100 0.5784 0.096 Uiso 1 1 calc GR . . . .
C42 C 0.62852(19) 0.6897(5) 0.62114(12) 0.0419(9) Uani 1 1 d . . . . .
C43 C 0.6677(3) 0.5018(4) 0.65053(16) 0.0456(12) Uani 1 1 d . . . . .
H43 H 0.6390 0.4529 0.6396 0.055 Uiso 1 1 calc R . . . .
C44 C 0.6521(3) 0.5203(6) 0.68780(17) 0.0538(13) Uani 1 1 d . . . . .
H44A H 0.6795 0.5692 0.6989 0.081 Uiso 1 1 calc GR . . . .
H44B H 0.6496 0.4422 0.6989 0.081 Uiso 1 1 calc GR . . . .
H44C H 0.6172 0.5611 0.6891 0.081 Uiso 1 1 calc GR . . . .
C45 C 0.7218(2) 0.4353(5) 0.64640(14) 0.0518(11) Uani 1 1 d . . . . .
H45A H 0.7513 0.4876 0.6536 0.078 Uiso 1 1 calc GR . . . .
H45B H 0.7269 0.4137 0.6228 0.078 Uiso 1 1 calc GR . . . .
H45C H 0.7216 0.3624 0.6601 0.078 Uiso 1 1 calc GR . . . .
C46 C 0.5405(2) 0.7538(5) 0.60405(19) 0.0525(14) Uani 1 1 d . . . . .
H46 H 0.5576 0.8346 0.6061 0.063 Uiso 1 1 calc R . . . .
C47 C 0.4841(3) 0.7586(8) 0.6212(3) 0.076(2) Uani 1 1 d . . . . .
H47A H 0.4652 0.6826 0.6176 0.114 Uiso 1 1 calc GR . . . .
H47B H 0.4630 0.8243 0.6116 0.114 Uiso 1 1 calc GR . . . .
H47C H 0.4886 0.7720 0.6453 0.114 Uiso 1 1 calc GR . . . .
C48 C 0.5352(3) 0.7240(8) 0.5666(2) 0.0696(17) Uani 1 1 d . . . . .
H48A H 0.5705 0.7296 0.5559 0.104 Uiso 1 1 calc GR . . . .
H48B H 0.5105 0.7811 0.5561 0.104 Uiso 1 1 calc GR . . . .
H48C H 0.5211 0.6425 0.5641 0.104 Uiso 1 1 calc GR . . . .
C35 C 0.4590(6) 0.1952(11) 0.6840(2) 0.052(3) Uani 0.55 1 d D . P A 1
C36 C 0.4410(8) 0.1277(14) 0.7154(3) 0.077(4) Uani 0.55 1 d D . P A 1
H36A H 0.4725 0.1067 0.7288 0.116 Uiso 0.55 1 calc GR . P A 1
H36B H 0.4220 0.0544 0.7088 0.116 Uiso 0.55 1 calc GR . P A 1
H36C H 0.4169 0.1788 0.7285 0.116 Uiso 0.55 1 calc GR . P A 1
C37 C 0.4516(5) 0.1627(11) 0.6513(2) 0.053(3) Uani 0.55 1 d D . P A 1
C38 C 0.4213(8) 0.0568(13) 0.6361(3) 0.076(4) Uani 0.55 1 d D . P A 1
H38A H 0.3840 0.0802 0.6316 0.114 Uiso 0.55 1 calc GR . P A 1
H38B H 0.4218 -0.0107 0.6518 0.114 Uiso 0.55 1 calc GR . P A 1
H38C H 0.4387 0.0328 0.6152 0.114 Uiso 0.55 1 calc GR . P A 1
C35A C 0.4347(7) 0.2262(14) 0.6786(3) 0.052(3) Uani 0.45 1 d D . P A 2
C36A C 0.4031(11) 0.1804(19) 0.7089(4) 0.087(6) Uani 0.45 1 d D . P A 2
H36D H 0.4283 0.1531 0.7262 0.130 Uiso 0.45 1 calc GR . P A 2
H36E H 0.3801 0.1136 0.7020 0.130 Uiso 0.45 1 calc GR . P A 2
H36F H 0.3808 0.2453 0.7179 0.130 Uiso 0.45 1 calc GR . P A 2
C37A C 0.4284(7) 0.1949(14) 0.6457(3) 0.051(3) Uani 0.45 1 d D . P A 2
C38A C 0.3894(9) 0.107(2) 0.6291(5) 0.087(6) Uani 0.45 1 d D . P A 2
H38D H 0.3661 0.1510 0.6136 0.131 Uiso 0.45 1 calc GR . P A 2
H38E H 0.3675 0.0682 0.6462 0.131 Uiso 0.45 1 calc GR . P A 2
H38F H 0.4098 0.0465 0.6167 0.131 Uiso 0.45 1 calc GR . P A 2
Ag2 Ag 0.28917(2) 0.00560(3) 0.36410(2) 0.04941(12) Uani 1 1 d . . . . .
Si3 Si 0.52813(8) 0.49461(11) 0.36546(5) 0.0477(3) Uani 1 1 d . . . . .
Si4 Si 0.55182(5) 0.26575(12) 0.43842(4) 0.0378(3) Uani 1 1 d . . . . .
Al2 Al 0.45291(6) 0.26193(12) 0.38576(4) 0.0362(3) Uani 1 1 d . . . . .
N7 N 0.48714(15) 0.3674(4) 0.35574(10) 0.0416(8) Uani 1 1 d . . . . .
N8 N 0.48250(15) 0.2585(3) 0.42890(10) 0.0322(7) Uani 1 1 d . . . . .
N11 N 0.42226(15) 0.1233(4) 0.36660(10) 0.0405(7) Uani 1 1 d . . . . .
N12 N 0.32757(17) 0.1690(4) 0.37831(12) 0.0499(9) Uani 1 1 d . . . . .
N9 N 0.2212(5) -0.1708(12) 0.31991(18) 0.043(4) Uani 0.55 1 d D U P B 1
N10 N 0.2121(7) -0.2140(13) 0.3738(3) 0.044(4) Uani 0.55 1 d D U P B 1
N9A N 0.2350(7) -0.1915(13) 0.3193(2) 0.044(4) Uani 0.45 1 d D U P B 2
N10A N 0.2218(10) -0.2398(15) 0.3705(3) 0.048(5) Uani 0.45 1 d D U P B 2
C49 C 0.47296(19) 0.3513(4) 0.32049(12) 0.0415(9) Uani 1 1 d . . . . .
C50 C 0.4251(2) 0.4062(5) 0.30664(13) 0.0491(10) Uani 1 1 d . . . . .
C51 C 0.4125(2) 0.3912(6) 0.27252(16) 0.0591(13) Uani 1 1 d . . . . .
H51 H 0.3809 0.4271 0.2638 0.071 Uiso 1 1 calc R . . . .
C52 C 0.4463(3) 0.3232(6) 0.25062(15) 0.0591(13) Uani 1 1 d . . . . .
H52 H 0.4377 0.3150 0.2276 0.071 Uiso 1 1 calc R . . . .
C53 C 0.4921(3) 0.2689(6) 0.26402(15) 0.0550(13) Uani 1 1 d . . . . .
H53 H 0.5146 0.2229 0.2497 0.066 Uiso 1 1 calc R . . . .
C54 C 0.5062(2) 0.2804(5) 0.29845(13) 0.0460(10) Uani 1 1 d . . . . .
C55 C 0.3862(3) 0.4834(6) 0.3286(2) 0.0579(15) Uani 1 1 d . . . . .
H55 H 0.3964 0.4712 0.3526 0.069 Uiso 1 1 calc R . . . .
C56 C 0.3266(3) 0.4427(10) 0.3244(2) 0.079(2) Uani 1 1 d . . . . .
H56A H 0.3045 0.4796 0.3419 0.119 Uiso 1 1 calc GR . . . .
H56B H 0.3245 0.3552 0.3263 0.119 Uiso 1 1 calc GR . . . .
H56C H 0.3134 0.4676 0.3024 0.119 Uiso 1 1 calc GR . . . .
C57 C 0.3909(3) 0.6203(7) 0.3208(2) 0.0767(19) Uani 1 1 d . . . . .
H57A H 0.3809 0.6349 0.2974 0.115 Uiso 1 1 calc GR . . . .
H57B H 0.4281 0.6467 0.3244 0.115 Uiso 1 1 calc GR . . . .
H57C H 0.3668 0.6653 0.3355 0.115 Uiso 1 1 calc GR . . . .
C58 C 0.5564(3) 0.2129(7) 0.31105(15) 0.0655(17) Uani 1 1 d . . . . .
H58 H 0.5516 0.1976 0.3355 0.079 Uiso 1 1 calc R . . . .
C59 C 0.6094(3) 0.2841(11) 0.3065(2) 0.086(2) Uani 1 1 d . . . . .
H59A H 0.6155 0.2988 0.2826 0.129 Uiso 1 1 calc GR . . . .
H59B H 0.6394 0.2377 0.3157 0.129 Uiso 1 1 calc GR . . . .
H59C H 0.6067 0.3609 0.3183 0.129 Uiso 1 1 calc GR . . . .
C60 C 0.5628(4) 0.0860(8) 0.2929(2) 0.083(2) Uani 1 1 d . . . . .
H60A H 0.5281 0.0442 0.2930 0.124 Uiso 1 1 calc GR . . . .
H60B H 0.5895 0.0377 0.3049 0.124 Uiso 1 1 calc GR . . . .
H60C H 0.5746 0.0983 0.2698 0.124 Uiso 1 1 calc GR . . . .
C61 C 0.5498(3) 0.5780(7) 0.32551(16) 0.0658(16) Uani 1 1 d . . . . .
H61A H 0.5653 0.5208 0.3096 0.099 Uiso 1 1 calc GR . . . .
H61B H 0.5767 0.6389 0.3312 0.099 Uiso 1 1 calc GR . . . .
H61C H 0.5185 0.6169 0.3154 0.099 Uiso 1 1 calc GR . . . .
C62 C 0.4940(4) 0.6160(6) 0.39164(18) 0.0730(18) Uani 1 1 d . . . . .
H62A H 0.4557 0.6194 0.3860 0.110 Uiso 1 1 calc GR . . . .
H62B H 0.5107 0.6937 0.3869 0.110 Uiso 1 1 calc GR . . . .
H62C H 0.4980 0.5971 0.4155 0.110 Uiso 1 1 calc GR . . . .
C63 C 0.5918(2) 0.4506(7) 0.38943(16) 0.0605(15) Uani 1 1 d . . . . .
H63A H 0.6085 0.3820 0.3776 0.073 Uiso 1 1 calc R . . . .
H63B H 0.6174 0.5185 0.3880 0.073 Uiso 1 1 calc R . . . .
C64 C 0.5858(2) 0.4154(6) 0.42746(13) 0.0525(12) Uani 1 1 d . . . . .
H64A H 0.5653 0.4801 0.4387 0.063 Uiso 1 1 calc R . . . .
H64B H 0.6222 0.4147 0.4374 0.063 Uiso 1 1 calc R . . . .
C65 C 0.5635(2) 0.2495(5) 0.48554(14) 0.0455(11) Uani 1 1 d . . . . .
H65A H 0.5506 0.3216 0.4970 0.068 Uiso 1 1 calc GR . . . .
H65B H 0.6020 0.2391 0.4899 0.068 Uiso 1 1 calc GR . . . .
H65C H 0.5438 0.1794 0.4938 0.068 Uiso 1 1 calc GR . . . .
C66 C 0.5901(2) 0.1420(6) 0.41590(15) 0.0552(12) Uani 1 1 d . . . . .
H66A H 0.5763 0.0637 0.4230 0.083 Uiso 1 1 calc GR . . . .
H66B H 0.6284 0.1477 0.4214 0.083 Uiso 1 1 calc GR . . . .
H66C H 0.5853 0.1507 0.3917 0.083 Uiso 1 1 calc GR . . . .
C67 C 0.44609(19) 0.2372(4) 0.45775(14) 0.0394(10) Uani 1 1 d . . . . .
C68 C 0.4238(2) 0.3373(5) 0.47586(13) 0.0465(10) Uani 1 1 d . . . . .
C69 C 0.3908(2) 0.3152(6) 0.50390(16) 0.0580(13) Uani 1 1 d . . . . .
H69 H 0.3759 0.3811 0.5157 0.070 Uiso 1 1 calc R . . . .
C70 C 0.3795(3) 0.1975(8) 0.51481(17) 0.0690(18) Uani 1 1 d . . . . .
H70 H 0.3578 0.1846 0.5340 0.083 Uiso 1 1 calc R . . . .
C71 C 0.4005(2) 0.1003(7) 0.49706(14) 0.0594(14) Uani 1 1 d . . . . .
H71 H 0.3925 0.0213 0.5043 0.071 Uiso 1 1 calc R . . . .
C72 C 0.4337(2) 0.1167(5) 0.46820(12) 0.0455(10) Uani 1 1 d . . . . .
C73 C 0.4341(2) 0.4679(6) 0.46444(15) 0.0512(11) Uani 1 1 d . . . . .
H73 H 0.4607 0.4647 0.4457 0.061 Uiso 1 1 calc R . . . .
C74 C 0.3817(4) 0.5273(9) 0.4504(3) 0.081(2) Uani 1 1 d . . . . .
H74A H 0.3667 0.4766 0.4326 0.122 Uiso 1 1 calc GR . . . .
H74B H 0.3903 0.6065 0.4412 0.122 Uiso 1 1 calc GR . . . .
H74C H 0.3553 0.5359 0.4684 0.122 Uiso 1 1 calc GR . . . .
C75 C 0.4587(3) 0.5484(6) 0.49245(19) 0.0649(15) Uani 1 1 d . . . . .
H75A H 0.4333 0.5547 0.5111 0.097 Uiso 1 1 calc GR . . . .
H75B H 0.4660 0.6284 0.4834 0.097 Uiso 1 1 calc GR . . . .
H75C H 0.4923 0.5125 0.5004 0.097 Uiso 1 1 calc GR . . . .
C76 C 0.4534(3) 0.0038(4) 0.4491(2) 0.0504(14) Uani 1 1 d . . . . .
H76 H 0.4732 0.0314 0.4287 0.060 Uiso 1 1 calc R . . . .
C77 C 0.4050(3) -0.0739(6) 0.43727(15) 0.0577(13) Uani 1 1 d . . . . .
H77A H 0.4185 -0.1451 0.4256 0.086 Uiso 1 1 calc GR . . . .
H77B H 0.3824 -0.0268 0.4221 0.086 Uiso 1 1 calc GR . . . .
H77C H 0.3838 -0.0987 0.4567 0.086 Uiso 1 1 calc GR . . . .
C78 C 0.4932(3) -0.0739(6) 0.4706(2) 0.0746(18) Uani 1 1 d . . . . .
H78A H 0.4747 -0.1021 0.4908 0.112 Uiso 1 1 calc GR . . . .
H78B H 0.5243 -0.0251 0.4770 0.112 Uiso 1 1 calc GR . . . .
H78C H 0.5053 -0.1429 0.4575 0.112 Uiso 1 1 calc GR . . . .
C79 C 0.2422(2) -0.1459(5) 0.35139(10) 0.0490(11) Uani 1 1 d D . . . .
C80 C 0.2457(2) -0.1120(6) 0.28884(14) 0.0548(12) Uani 1 1 d . . . . .
H80 H 0.2704 -0.0480 0.2972 0.066 Uiso 0.55 1 calc R . P B 1
H80A H 0.2705 -0.0475 0.2968 0.066 Uiso 0.45 1 calc R . P B 2
C81 C 0.2789(5) -0.1878(10) 0.2642(3) 0.099(3) Uani 1 1 d . . . . .
H81A H 0.2552 -0.2452 0.2529 0.148 Uiso 1 1 calc GR . . . .
H81B H 0.3069 -0.2313 0.2764 0.148 Uiso 1 1 calc GR . . . .
H81C H 0.2956 -0.1352 0.2476 0.148 Uiso 1 1 calc GR . . . .
C82 C 0.1994(3) -0.0479(10) 0.2723(3) 0.091(3) Uani 1 1 d . . . . .
H82A H 0.2122 -0.0060 0.2523 0.137 Uiso 1 1 calc GR . . . .
H82B H 0.1839 0.0102 0.2880 0.137 Uiso 1 1 calc GR . . . .
H82C H 0.1718 -0.1064 0.2660 0.137 Uiso 1 1 calc GR . . . .
C87 C 0.2234(3) -0.2359(7) 0.40964(18) 0.0638(16) Uani 1 1 d . . . . .
H87 H 0.1913 -0.2772 0.4194 0.077 Uiso 0.55 1 calc R . P B 1
H87A H 0.1906 -0.2772 0.4185 0.077 Uiso 0.45 1 calc R . P B 2
C88 C 0.2298(3) -0.1142(7) 0.42792(17) 0.0678(15) Uani 1 1 d . . . . .
H88A H 0.2654 -0.0809 0.4232 0.102 Uiso 1 1 calc GR . . . .
H88B H 0.2258 -0.1263 0.4521 0.102 Uiso 1 1 calc GR . . . .
H88C H 0.2021 -0.0583 0.4200 0.102 Uiso 1 1 calc GR . . . .
C89 C 0.2732(5) -0.3170(9) 0.4163(2) 0.099(3) Uani 1 1 d . . . . .
H89A H 0.2676 -0.3956 0.4059 0.148 Uiso 1 1 calc GR . . . .
H89B H 0.2781 -0.3271 0.4404 0.148 Uiso 1 1 calc GR . . . .
H89C H 0.3053 -0.2794 0.4067 0.148 Uiso 1 1 calc GR . . . .
C90 C 0.3804(2) 0.1949(5) 0.37886(13) 0.0458(10) Uani 1 1 d . . . . .
C91 C 0.4188(3) 0.0051(4) 0.34947(15) 0.0446(11) Uani 1 1 d . . . . .
H91 H 0.3903 -0.0435 0.3608 0.053 Uiso 1 1 calc R . . . .
C92 C 0.4028(3) 0.0207(6) 0.31180(17) 0.0541(13) Uani 1 1 d . . . . .
H92A H 0.4300 0.0693 0.3004 0.081 Uiso 1 1 calc GR . . . .
H92B H 0.3678 0.0607 0.3103 0.081 Uiso 1 1 calc GR . . . .
H92C H 0.4007 -0.0582 0.3011 0.081 Uiso 1 1 calc GR . . . .
C93 C 0.4733(3) -0.0611(5) 0.35346(15) 0.0563(12) Uani 1 1 d . . . . .
H93A H 0.4731 -0.1338 0.3397 0.084 Uiso 1 1 calc GR . . . .
H93B H 0.4785 -0.0830 0.3770 0.084 Uiso 1 1 calc GR . . . .
H93C H 0.5026 -0.0084 0.3462 0.084 Uiso 1 1 calc GR . . . .
C94 C 0.2932(3) 0.2594(7) 0.3962(2) 0.0642(18) Uani 1 1 d . . . . .
H94 H 0.3112 0.3393 0.3945 0.077 Uiso 1 1 calc R . . . .
C95 C 0.2372(3) 0.2688(9) 0.3788(3) 0.084(3) Uani 1 1 d . . . . .
H95A H 0.2422 0.2812 0.3548 0.126 Uiso 1 1 calc GR . . . .
H95B H 0.2173 0.3366 0.3883 0.126 Uiso 1 1 calc GR . . . .
H95C H 0.2170 0.1946 0.3826 0.126 Uiso 1 1 calc GR . . . .
C96 C 0.2877(3) 0.2266(8) 0.4342(2) 0.074(2) Uani 1 1 d . . . . .
H96A H 0.2692 0.1494 0.4364 0.111 Uiso 1 1 calc GR . . . .
H96B H 0.2669 0.2889 0.4456 0.111 Uiso 1 1 calc GR . . . .
H96C H 0.3235 0.2211 0.4442 0.111 Uiso 1 1 calc GR . . . .
C83 C 0.1826(5) -0.2640(11) 0.3228(2) 0.050(3) Uani 0.55 1 d D . P B 1
C84 C 0.1546(8) -0.3193(14) 0.2924(3) 0.075(4) Uani 0.55 1 d D . P B 1
H84A H 0.1494 -0.2578 0.2752 0.112 Uiso 0.55 1 calc GR . P B 1
H84B H 0.1196 -0.3516 0.2992 0.112 Uiso 0.55 1 calc GR . P B 1
H84C H 0.1769 -0.3842 0.2833 0.112 Uiso 0.55 1 calc GR . P B 1
C85 C 0.1766(5) -0.2906(11) 0.3560(3) 0.051(3) Uani 0.55 1 d D . P B 1
C86 C 0.1380(7) -0.3786(16) 0.3727(4) 0.078(4) Uani 0.55 1 d D . P B 1
H86A H 0.1561 -0.4174 0.3917 0.117 Uiso 0.55 1 calc GR . P B 1
H86B H 0.1269 -0.4396 0.3565 0.117 Uiso 0.55 1 calc GR . P B 1
H86C H 0.1063 -0.3353 0.3808 0.117 Uiso 0.55 1 calc GR . P B 1
C83A C 0.2047(7) -0.2991(15) 0.3178(3) 0.056(4) Uani 0.45 1 d D . P B 2
C84A C 0.1886(11) -0.3719(17) 0.2869(4) 0.089(7) Uani 0.45 1 d D . P B 2
H84D H 0.1527 -0.3474 0.2795 0.133 Uiso 0.45 1 calc GR . P B 2
H84E H 0.1883 -0.4574 0.2926 0.133 Uiso 0.45 1 calc GR . P B 2
H84F H 0.2145 -0.3575 0.2689 0.133 Uiso 0.45 1 calc GR . P B 2
C85A C 0.1959(8) -0.3279(15) 0.3506(3) 0.060(4) Uani 0.45 1 d D . P B 2
C86A C 0.1652(12) -0.431(2) 0.3669(6) 0.096(8) Uani 0.45 1 d D . P B 2
H86D H 0.1831 -0.4547 0.3877 0.144 Uiso 0.45 1 calc GR . P B 2
H86E H 0.1645 -0.5000 0.3515 0.144 Uiso 0.45 1 calc GR . P B 2
H86F H 0.1283 -0.4059 0.3717 0.144 Uiso 0.45 1 calc GR . P B 2

loop_
_atom_site_aniso_label
_atom_site_aniso_U_11
_atom_site_aniso_U_22
_atom_site_aniso_U_33
_atom_site_aniso_U_23
_atom_site_aniso_U_13
_atom_site_aniso_U_12
Ag1 0.0421(2) 0.0489(2) 0.0536(2) -0.00179(12) 0.00454(15) -0.01376(12)
Si1 0.0320(6) 0.0419(7) 0.0427(6) 0.0005(4) 0.0014(5) -0.0010(4)
Si2 0.0460(7) 0.0432(7) 0.0489(8) -0.0074(5) 0.0018(6) -0.0118(5)
Al1 0.0313(6) 0.0347(7) 0.0419(7) -0.0025(5) 0.0014(5) -0.0022(4)
N1 0.034(2) 0.037(2) 0.047(2) -0.0020(14) 0.0002(16) -0.0007(14)
N2 0.0356(17) 0.043(2) 0.0419(18) -0.0057(15) 0.0009(13) -0.0034(14)
N5 0.0396(17) 0.0354(19) 0.0455(18) 0.0006(14) 0.0023(14) -0.0040(14)
N6 0.0376(18) 0.040(2) 0.060(2) -0.0001(16) 0.0032(16) -0.0047(16)
N3 0.032(7) 0.044(5) 0.056(4) -0.013(3) 0.010(3) -0.005(5)
N4 0.053(9) 0.038(7) 0.061(5) -0.010(4) 0.012(4) -0.007(7)
N3A 0.021(7) 0.042(5) 0.058(5) -0.012(4) 0.015(4) 0.000(5)
N4A 0.048(9) 0.030(6) 0.055(6) -0.006(4) 0.015(5) -0.002(7)
C1 0.032(2) 0.039(2) 0.039(2) 0.0008(16) 0.0029(16) 0.0007(16)
C2 0.038(2) 0.040(2) 0.046(2) -0.0045(17) 0.0040(16) -0.0043(17)
C3 0.046(2) 0.045(3) 0.051(2) -0.0076(19) -0.0034(18) -0.007(2)
C4 0.051(3) 0.059(3) 0.049(2) -0.005(2) -0.010(2) 0.000(2)
C5 0.048(3) 0.053(3) 0.055(3) 0.007(2) -0.006(2) 0.002(2)
C6 0.039(2) 0.040(2) 0.051(2) -0.0007(18) -0.0029(17) -0.0002(18)
C7 0.044(3) 0.037(3) 0.050(3) -0.0051(15) -0.005(2) -0.0014(16)
C8 0.056(3) 0.044(3) 0.056(3) -0.002(2) 0.000(2) -0.011(2)
C9 0.062(3) 0.044(3) 0.075(3) 0.001(2) 0.011(3) 0.010(2)
C10 0.046(2) 0.037(3) 0.059(3) 0.001(2) -0.003(2) 0.005(2)
C11 0.058(3) 0.044(3) 0.078(4) -0.005(3) 0.002(3) 0.007(2)
C12 0.077(4) 0.052(3) 0.072(4) 0.007(3) 0.010(3) -0.003(3)
C13 0.040(2) 0.055(3) 0.050(3) -0.002(2) 0.005(2) -0.002(2)
C14 0.041(2) 0.067(4) 0.062(3) 0.010(2) 0.001(2) 0.009(2)
C15 0.045(2) 0.052(3) 0.055(3) -0.004(2) 0.0105(19) -0.014(2)
C16 0.041(2) 0.071(4) 0.057(3) -0.008(3) 0.0049(19) -0.019(2)
C17 0.060(3) 0.061(3) 0.058(3) -0.015(2) 0.002(2) -0.023(3)
C18 0.095(5) 0.043(3) 0.060(3) -0.007(2) 0.000(3) -0.003(3)
C19 0.040(2) 0.039(2) 0.048(2) -0.0076(17) 0.0020(17) -0.0083(18)
C20 0.043(2) 0.046(3) 0.055(3) -0.011(2) 0.0031(19) -0.004(2)
C21 0.047(2) 0.060(3) 0.059(3) -0.015(2) 0.009(2) -0.004(2)
C22 0.066(3) 0.060(3) 0.046(3) -0.006(2) 0.011(2) -0.012(3)
C23 0.061(3) 0.052(3) 0.052(3) -0.005(2) -0.005(2) -0.002(2)
C24 0.044(2) 0.049(3) 0.051(3) -0.009(2) -0.007(2) -0.001(2)
C25 0.051(3) 0.058(3) 0.057(3) -0.010(2) 0.008(2) 0.007(2)
C26 0.044(3) 0.099(6) 0.079(4) -0.017(4) -0.001(3) 0.009(3)
C27 0.078(4) 0.054(4) 0.093(5) -0.006(3) -0.003(4) 0.019(3)
C28 0.064(3) 0.066(4) 0.051(3) -0.005(3) -0.005(2) 0.017(3)
C29 0.086(5) 0.080(5) 0.073(4) -0.002(3) -0.020(3) 0.028(4)
C30 0.047(3) 0.126(7) 0.065(4) -0.005(4) -0.003(3) 0.010(4)
C31 0.048(2) 0.044(3) 0.056(2) -0.0073(19) 0.012(2) -0.014(2)
C32 0.062(3) 0.053(3) 0.054(3) -0.011(2) 0.009(2) -0.016(3)
C33 0.126(7) 0.082(6) 0.074(5) -0.003(4) 0.004(5) 0.021(5)
C34 0.064(4) 0.100(6) 0.084(5) -0.041(5) -0.002(3) 0.001(4)
C39 0.064(4) 0.056(3) 0.056(3) -0.010(2) 0.016(3) -0.013(2)
C40 0.138(8) 0.086(6) 0.061(4) 0.001(4) 0.028(4) 0.040(5)
C41 0.058(3) 0.070(4) 0.064(3) -0.005(3) 0.000(2) -0.002(3)
C42 0.038(2) 0.040(2) 0.048(2) -0.0054(17) 0.0059(16) -0.0079(17)
C43 0.051(3) 0.036(3) 0.050(3) 0.0045(15) 0.003(2) -0.0054(16)
C44 0.053(3) 0.055(3) 0.053(3) 0.003(2) 0.006(2) -0.006(2)
C45 0.058(3) 0.040(3) 0.057(3) 0.0025(19) -0.001(2) 0.002(2)
C46 0.039(3) 0.045(3) 0.073(4) 0.003(2) -0.004(2) -0.0013(19)
C47 0.036(3) 0.082(5) 0.110(6) 0.012(4) 0.008(3) 0.006(3)
C48 0.057(3) 0.072(4) 0.080(5) 0.012(3) -0.009(3) 0.001(3)
C35 0.053(7) 0.044(6) 0.060(6) -0.005(5) 0.004(5) -0.012(5)
C36 0.107(11) 0.067(9) 0.059(6) 0.004(5) 0.015(7) -0.039(8)
C37 0.050(6) 0.048(7) 0.062(6) -0.008(5) 0.006(5) -0.011(5)
C38 0.104(11) 0.066(9) 0.058(6) -0.014(6) 0.014(7) -0.046(8)
C35A 0.067(10) 0.042(7) 0.048(7) -0.005(5) 0.015(7) -0.018(7)
C36A 0.126(16) 0.073(11) 0.062(8) -0.010(8) 0.038(10) -0.057(12)
C37A 0.058(9) 0.044(7) 0.052(6) -0.011(5) 0.015(6) -0.026(7)
C38A 0.098(13) 0.085(14) 0.078(11) -0.028(10) 0.023(10) -0.050(12)
Ag2 0.0431(2) 0.0537(2) 0.0514(2) -0.00024(14) -0.00363(15) -0.01517(12)
Si3 0.0547(8) 0.0407(8) 0.0478(8) 0.0050(5) -0.0052(7) -0.0101(5)
Si4 0.0333(6) 0.0393(6) 0.0408(6) -0.0018(4) -0.0001(5) 0.0000(4)
Al2 0.0338(6) 0.0325(6) 0.0422(7) -0.0007(5) -0.0014(5) 0.0009(4)
N7 0.0402(18) 0.0381(19) 0.047(2) 0.0034(14) -0.0014(14) -0.0003(14)
N8 0.0312(18) 0.0334(18) 0.0320(18) 0.0005(12) 0.0004(13) -0.0014(12)
N11 0.0341(16) 0.0381(19) 0.0493(18) -0.0014(15) -0.0019(14) -0.0008(14)
N12 0.0387(19) 0.048(2) 0.063(2) -0.0070(18) -0.0001(17) -0.0077(17)
N9 0.042(8) 0.035(5) 0.051(4) 0.008(3) -0.010(3) 0.000(5)
N10 0.041(6) 0.039(6) 0.051(5) 0.003(4) -0.007(3) -0.004(6)
N9A 0.031(8) 0.038(7) 0.062(6) 0.016(4) -0.018(4) -0.009(7)
N10A 0.046(8) 0.045(9) 0.052(6) 0.008(5) -0.012(5) -0.007(8)
C49 0.038(2) 0.038(2) 0.049(2) 0.0028(17) 0.0004(17) -0.0031(17)
C50 0.046(2) 0.048(3) 0.053(2) 0.006(2) -0.0049(19) -0.001(2)
C51 0.050(3) 0.065(4) 0.063(3) 0.013(3) -0.014(2) -0.006(3)
C52 0.067(3) 0.062(4) 0.049(3) 0.000(2) -0.007(2) -0.011(3)
C53 0.068(4) 0.048(3) 0.049(3) 0.000(2) 0.012(2) -0.001(2)
C54 0.049(3) 0.044(3) 0.046(2) 0.0043(19) 0.003(2) -0.001(2)
C55 0.047(3) 0.066(4) 0.060(4) 0.008(3) 0.000(3) 0.017(2)
C56 0.044(3) 0.117(7) 0.078(4) 0.010(4) -0.003(3) 0.015(4)
C57 0.083(4) 0.060(4) 0.087(4) 0.007(3) -0.001(4) 0.026(3)
C58 0.061(3) 0.086(5) 0.050(3) 0.013(3) 0.013(2) 0.028(3)
C59 0.049(3) 0.142(8) 0.068(4) -0.001(4) -0.004(3) 0.010(4)
C60 0.101(5) 0.074(5) 0.073(4) 0.005(3) 0.020(4) 0.040(4)
C61 0.080(4) 0.061(4) 0.056(3) 0.014(3) -0.007(3) -0.027(3)
C62 0.108(5) 0.045(3) 0.066(3) 0.000(2) -0.001(3) -0.006(3)
C63 0.051(3) 0.072(4) 0.058(3) 0.012(3) -0.007(2) -0.024(3)
C64 0.052(3) 0.058(3) 0.048(2) 0.005(2) -0.0089(19) -0.020(2)
C65 0.047(3) 0.048(3) 0.041(2) 0.0027(17) -0.007(2) -0.0026(19)
C66 0.043(2) 0.060(3) 0.062(3) -0.009(2) 0.002(2) 0.012(2)
C67 0.034(2) 0.040(2) 0.045(2) -0.0019(17) 0.0001(18) -0.0037(16)
C68 0.039(2) 0.052(3) 0.049(2) -0.011(2) 0.0009(18) 0.001(2)
C69 0.047(3) 0.067(4) 0.060(3) -0.020(3) 0.014(2) -0.010(2)
C70 0.065(4) 0.083(5) 0.059(3) -0.011(3) 0.017(3) -0.033(3)
C71 0.056(3) 0.070(4) 0.053(3) 0.000(2) 0.005(2) -0.024(3)
C72 0.043(2) 0.045(3) 0.048(2) 0.0033(19) -0.0024(18) -0.0090(19)
C73 0.044(2) 0.045(3) 0.064(3) -0.014(2) 0.004(2) 0.005(2)
C74 0.069(4) 0.067(4) 0.108(6) -0.012(4) -0.013(4) 0.023(4)
C75 0.066(3) 0.048(4) 0.081(4) -0.016(3) 0.002(3) -0.007(3)
C76 0.055(3) 0.035(3) 0.061(4) 0.0074(17) -0.003(3) -0.0064(18)
C77 0.067(3) 0.049(3) 0.057(3) 0.001(2) 0.003(2) -0.017(2)
C78 0.080(4) 0.045(3) 0.098(5) 0.005(3) -0.028(4) 0.001(3)
C79 0.044(2) 0.048(3) 0.055(2) 0.008(2) -0.0108(19) -0.012(2)
C80 0.057(3) 0.053(3) 0.055(3) 0.012(2) -0.007(2) -0.016(2)
C81 0.121(8) 0.092(7) 0.084(5) 0.008(4) 0.002(5) 0.031(6)
C82 0.064(4) 0.108(7) 0.102(6) 0.049(6) -0.001(4) -0.004(4)
C87 0.063(4) 0.073(4) 0.055(3) 0.015(3) -0.008(3) -0.013(3)
C88 0.065(3) 0.077(4) 0.061(3) 0.002(3) 0.003(3) 0.004(3)
C89 0.140(8) 0.091(6) 0.065(4) 0.006(4) -0.024(5) 0.052(6)
C90 0.039(2) 0.047(3) 0.052(2) 0.0009(19) -0.0045(18) -0.0044(19)
C91 0.047(3) 0.040(3) 0.047(3) -0.0029(15) -0.001(2) -0.0080(17)
C92 0.059(3) 0.053(3) 0.050(3) -0.004(2) -0.008(2) -0.006(2)
C93 0.064(3) 0.042(3) 0.063(3) -0.001(2) -0.001(2) 0.004(2)
C94 0.043(3) 0.059(4) 0.091(5) -0.019(3) 0.005(3) -0.003(2)
C95 0.045(4) 0.088(6) 0.120(7) -0.021(5) 0.008(4) 0.002(3)
C96 0.062(4) 0.083(5) 0.076(4) -0.025(4) 0.019(3) -0.010(3)
C83 0.042(6) 0.046(6) 0.063(6) -0.002(4) -0.008(5) -0.009(5)
C84 0.102(10) 0.057(8) 0.066(7) 0.006(6) -0.019(7) -0.033(7)
C85 0.051(6) 0.036(6) 0.066(7) 0.006(5) -0.010(5) -0.008(5)
C86 0.084(10) 0.073(10) 0.076(9) 0.018(8) -0.016(7) -0.041(8)
C83A 0.051(9) 0.058(10) 0.059(8) 0.012(7) -0.008(6) -0.026(7)
C84A 0.124(17) 0.072(12) 0.069(9) 0.023(8) -0.033(10) -0.059(12)
C85A 0.071(11) 0.050(10) 0.058(8) 0.011(7) -0.021(7) -0.026(8)
C86A 0.119(18) 0.089(15) 0.080(11) 0.026(12) -0.019(13) -0.061(14)

loop_
_atom_type_symbol
_atom_type_description
_atom_type_scat_dispersion_real
_atom_type_scat_dispersion_imag
_atom_type_scat_source
C C 0.0181 0.0091 'International Tables Vol C Tables 4.2.6.8 and 6.1.1.4'
H H 0.0000 0.0000 'International Tables Vol C Tables 4.2.6.8 and 6.1.1.4'
Ag Ag 0.1306 4.2820 'International Tables Vol C Tables 4.2.6.8 and 6.1.1.4'
Al Al 0.2130 0.2455 'International Tables Vol C Tables 4.2.6.8 and 6.1.1.4'
N N 0.0311 0.0180 'International Tables Vol C Tables 4.2.6.8 and 6.1.1.4'
Si Si 0.2541 0.3302 'International Tables Vol C Tables 4.2.6.8 and 6.1.1.4'

loop_
_geom_angle_atom_site_label_1
_geom_angle_atom_site_label_2
_geom_angle_atom_site_label_3
_geom_angle
_geom_angle_site_symmetry_1
_geom_angle_site_symmetry_3
_geom_angle_publ_flag
C31 Ag1 N6 174.9(2) . . ?
N1 Si1 C13 110.1(2) . . ?
N1 Si1 C14 110.7(2) . . ?
N1 Si1 C15 113.9(2) . . ?
C13 Si1 C14 108.5(3) . . ?
C13 Si1 C15 105.6(2) . . ?
C14 Si1 C15 107.8(3) . . ?
N2 Si2 C16 111.8(3) . . ?
N2 Si2 C17 110.9(2) . . ?
N2 Si2 C18 114.9(3) . . ?
C17 Si2 C16 107.3(3) . . ?
C18 Si2 C16 106.6(3) . . ?
C18 Si2 C17 104.8(3) . . ?
N1 Al1 N2 114.80(19) . . ?
N1 Al1 N5 121.54(19) . . ?
N1 Al1 C42 118.8(2) . . ?
N2 Al1 C42 124.22(19) . . ?
N5 Al1 N2 115.52(19) . . ?
N5 Al1 C42 41.9(2) . . ?
Si1 N1 Al1 124.3(3) . . ?
C1 N1 Si1 116.5(3) . . ?
C1 N1 Al1 118.6(3) . . ?
Si2 N2 Al1 127.5(2) . . ?
C19 N2 Si2 116.6(3) . . ?
C19 N2 Al1 115.3(3) . . ?
C42 N5 Al1 72.8(3) . . ?
C42 N5 C43 128.1(4) . . ?
C43 N5 Al1 159.1(4) . . ?
C42 N6 Ag1 127.9(4) . . ?
C42 N6 C46 114.6(4) . . ?
C46 N6 Ag1 116.3(3) . . ?
C31 N3 C32 121.2(7) . . ?
C31 N3 C35 112.0(7) . . ?
C35 N3 C32 123.7(6) . . ?
C31 N4 C39 123.9(8) . . ?
C31 N4 C37 109.4(8) . . ?
C37 N4 C39 126.7(6) . . ?
C31 N3A C32 118.1(8) . . ?
C31 N3A C35A 109.9(8) . . ?
C35A N3A C32 131.3(6) . . ?
C31 N4A C39 124.6(11) . . ?
C31 N4A C37A 113.3(9) . . ?
C37A N4A C39 119.2(7) . . ?
C2 C1 N1 122.0(4) . . ?
C6 C1 N1 120.1(4) . . ?
C6 C1 C2 117.9(4) . . ?
C1 C2 C7 122.8(4) . . ?
C3 C2 C1 119.6(5) . . ?
C3 C2 C7 117.7(4) . . ?
C2 C3 H3 119.3 . . ?
C4 C3 C2 121.3(5) . . ?
C4 C3 H3 119.3 . . ?
C3 C4 H4 120.0 . . ?
C5 C4 C3 120.0(5) . . ?
C5 C4 H4 120.0 . . ?
C4 C5 H5 119.3 . . ?
C4 C5 C6 121.3(5) . . ?
C6 C5 H5 119.3 . . ?
C1 C6 C10 120.9(4) . . ?
C5 C6 C1 120.0(5) . . ?
C5 C6 C10 119.1(5) . . ?
C2 C7 H7 108.1 . . ?
C2 C7 C8 111.2(5) . . ?
C2 C7 C9 112.1(5) . . ?
C8 C7 H7 108.1 . . ?
C9 C7 H7 108.1 . . ?
C9 C7 C8 109.0(4) . . ?
C7 C8 H8A 109.5 . . ?
C7 C8 H8B 109.5 . . ?
C7 C8 H8C 109.5 . . ?
H8A C8 H8B 109.5 . . ?
H8A C8 H8C 109.5 . . ?
H8B C8 H8C 109.5 . . ?
C7 C9 H9A 109.5 . . ?
C7 C9 H9B 109.5 . . ?
C7 C9 H9C 109.5 . . ?
H9A C9 H9B 109.5 . . ?
H9A C9 H9C 109.5 . . ?
H9B C9 H9C 109.5 . . ?
C6 C10 H10 107.7 . . ?
C6 C10 C11 109.4(5) . . ?
C6 C10 C12 113.7(5) . . ?
C11 C10 H10 107.7 . . ?
C12 C10 H10 107.7 . . ?
C12 C10 C11 110.5(5) . . ?
C10 C11 H11A 109.5 . . ?
C10 C11 H11B 109.5 . . ?
C10 C11 H11C 109.5 . . ?
H11A C11 H11B 109.5 . . ?
H11A C11 H11C 109.5 . . ?
H11B C11 H11C 109.5 . . ?
C10 C12 H12A 109.5 . . ?
C10 C12 H12B 109.5 . . ?
C10 C12 H12C 109.5 . . ?
H12A C12 H12B 109.5 . . ?
H12A C12 H12C 109.5 . . ?
H12B C12 H12C 109.5 . . ?
Si1 C13 H13A 109.5 . . ?
Si1 C13 H13B 109.5 . . ?
Si1 C13 H13C 109.5 . . ?
H13A C13 H13B 109.5 . . ?
H13A C13 H13C 109.5 . . ?
H13B C13 H13C 109.5 . . ?
Si1 C14 H14A 109.5 . . ?
Si1 C14 H14B 109.5 . . ?
Si1 C14 H14C 109.5 . . ?
H14A C14 H14B 109.5 . . ?
H14A C14 H14C 109.5 . . ?
H14B C14 H14C 109.5 . . ?
Si1 C15 H15A 107.6 . . ?
Si1 C15 H15B 107.6 . . ?
H15A C15 H15B 107.0 . . ?
C16 C15 Si1 118.9(4) . . ?
C16 C15 H15A 107.6 . . ?
C16 C15 H15B 107.6 . . ?
Si2 C16 H16A 108.0 . . ?
Si2 C16 H16B 108.0 . . ?
C15 C16 Si2 117.2(4) . . ?
C15 C16 H16A 108.0 . . ?
C15 C16 H16B 108.0 . . ?
H16A C16 H16B 107.2 . . ?
Si2 C17 H17A 109.5 . . ?
Si2 C17 H17B 109.5 . . ?
Si2 C17 H17C 109.5 . . ?
H17A C17 H17B 109.5 . . ?
H17A C17 H17C 109.5 . . ?
H17B C17 H17C 109.5 . . ?
Si2 C18 H18A 109.5 . . ?
Si2 C18 H18B 109.5 . . ?
Si2 C18 H18C 109.5 . . ?
H18A C18 H18B 109.5 . . ?
H18A C18 H18C 109.5 . . ?
H18B C18 H18C 109.5 . . ?
C20 C19 N2 121.0(4) . . ?
C20 C19 C24 118.4(5) . . ?
C24 C19 N2 120.6(4) . . ?
C19 C20 C25 122.6(5) . . ?
C21 C20 C19 119.1(5) . . ?
C21 C20 C25 118.3(5) . . ?
C20 C21 H21 118.9 . . ?
C22 C21 C20 122.1(5) . . ?
C22 C21 H21 118.9 . . ?
C21 C22 H22 120.6 . . ?
C21 C22 C23 118.9(5) . . ?
C23 C22 H22 120.6 . . ?
C22 C23 H23 119.2 . . ?
C24 C23 C22 121.6(6) . . ?
C24 C23 H23 119.2 . . ?
C19 C24 C28 123.1(5) . . ?
C23 C24 C19 119.8(5) . . ?
C23 C24 C28 117.1(5) . . ?
C20 C25 H25 108.0 . . ?
C20 C25 C27 111.7(6) . . ?
C26 C25 C20 112.0(6) . . ?
C26 C25 H25 108.0 . . ?
C26 C25 C27 109.1(6) . . ?
C27 C25 H25 108.0 . . ?
C25 C26 H26A 109.5 . . ?
C25 C26 H26B 109.5 . . ?
C25 C26 H26C 109.5 . . ?
H26A C26 H26B 109.5 . . ?
H26A C26 H26C 109.5 . . ?
H26B C26 H26C 109.5 . . ?
C25 C27 H27A 109.5 . . ?
C25 C27 H27B 109.5 . . ?
C25 C27 H27C 109.5 . . ?
H27A C27 H27B 109.5 . . ?
H27A C27 H27C 109.5 . . ?
H27B C27 H27C 109.5 . . ?
C24 C28 H28 107.7 . . ?
C24 C28 C29 112.8(6) . . ?
C24 C28 C30 112.3(6) . . ?
C29 C28 H28 107.7 . . ?
C30 C28 H28 107.7 . . ?
C30 C28 C29 108.5(6) . . ?
C28 C29 H29A 109.5 . . ?
C28 C29 H29B 109.5 . . ?
C28 C29 H29C 109.5 . . ?
H29A C29 H29B 109.5 . . ?
H29A C29 H29C 109.5 . . ?
H29B C29 H29C 109.5 . . ?
C28 C30 H30A 109.5 . . ?
C28 C30 H30B 109.5 . . ?
C28 C30 H30C 109.5 . . ?
H30A C30 H30B 109.5 . . ?
H30A C30 H30C 109.5 . . ?
H30B C30 H30C 109.5 . . ?
N3 C31 Ag1 124.2(5) . . ?
N3 C31 N4 104.1(7) . . ?
N4 C31 Ag1 130.6(6) . . ?
N3A C31 Ag1 125.9(6) . . ?
N3A C31 N4A 103.0(8) . . ?
N4A C31 Ag1 126.3(6) . . ?
N3 C32 H32 105.4 . . ?
N3 C32 C33 106.6(7) . . ?
N3 C32 C34 119.8(7) . . ?
N3A C32 H32A 106.3 . . ?
N3A C32 C33 120.9(8) . . ?
N3A C32 C34 103.2(6) . . ?
C33 C32 H32 105.4 . . ?
C33 C32 H32A 106.3 . . ?
C34 C32 H32 105.4 . . ?
C34 C32 H32A 106.3 . . ?
C34 C32 C33 113.0(6) . . ?
C32 C33 H33A 109.5 . . ?
C32 C33 H33B 109.5 . . ?
C32 C33 H33C 109.5 . . ?
H33A C33 H33B 109.5 . . ?
H33A C33 H33C 109.5 . . ?
H33B C33 H33C 109.5 . . ?
C32 C34 H34A 109.5 . . ?
C32 C34 H34B 109.5 . . ?
C32 C34 H34C 109.5 . . ?
H34A C34 H34B 109.5 . . ?
H34A C34 H34C 109.5 . . ?
H34B C34 H34C 109.5 . . ?
N4 C39 H39 107.9 . . ?
N4 C39 C40 102.8(11) . . ?
N4 C39 C41 118.6(7) . . ?
N4A C39 H39A 106.3 . . ?
N4A C39 C40 117.3(12) . . ?
N4A C39 C41 108.6(9) . . ?
C40 C39 H39 107.9 . . ?
C40 C39 H39A 106.3 . . ?
C40 C39 C41 111.2(6) . . ?
C41 C39 H39 107.9 . . ?
C41 C39 H39A 106.3 . . ?
C39 C40 H40A 109.5 . . ?
C39 C40 H40B 109.5 . . ?
C39 C40 H40C 109.5 . . ?
H40A C40 H40B 109.5 . . ?
H40A C40 H40C 109.5 . . ?
H40B C40 H40C 109.5 . . ?
C39 C41 H41A 109.5 . . ?
C39 C41 H41B 109.5 . . ?
C39 C41 H41C 109.5 . . ?
H41A C41 H41B 109.5 . . ?
H41A C41 H41C 109.5 . . ?
H41B C41 H41C 109.5 . . ?
N5 C42 Al1 65.3(2) . . ?
N6 C42 Al1 166.9(4) . . ?
N6 C42 N5 127.7(5) . . ?
N5 C43 H43 108.2 . . ?
N5 C43 C44 110.1(4) . . ?
N5 C43 C45 109.3(5) . . ?
C44 C43 H43 108.2 . . ?
C45 C43 H43 108.2 . . ?
C45 C43 C44 112.6(5) . . ?
C43 C44 H44A 109.5 . . ?
C43 C44 H44B 109.5 . . ?
C43 C44 H44C 109.5 . . ?
H44A C44 H44B 109.5 . . ?
H44A C44 H44C 109.5 . . ?
H44B C44 H44C 109.5 . . ?
C43 C45 H45A 109.5 . . ?
C43 C45 H45B 109.5 . . ?
C43 C45 H45C 109.5 . . ?
H45A C45 H45B 109.5 . . ?
H45A C45 H45C 109.5 . . ?
H45B C45 H45C 109.5 . . ?
N6 C46 H46 108.2 . . ?
N6 C46 C47 109.8(6) . . ?
N6 C46 C48 111.4(5) . . ?
C47 C46 H46 108.2 . . ?
C48 C46 H46 108.2 . . ?
C48 C46 C47 110.9(6) . . ?
C46 C47 H47A 109.5 . . ?
C46 C47 H47B 109.5 . . ?
C46 C47 H47C 109.5 . . ?
H47A C47 H47B 109.5 . . ?
H47A C47 H47C 109.5 . . ?
H47B C47 H47C 109.5 . . ?
C46 C48 H48A 109.5 . . ?
C46 C48 H48B 109.5 . . ?
C46 C48 H48C 109.5 . . ?
H48A C48 H48B 109.5 . . ?
H48A C48 H48C 109.5 . . ?
H48B C48 H48C 109.5 . . ?
N3 C35 C36 127.6(8) . . ?
C37 C35 N3 104.6(8) . . ?
C37 C35 C36 127.8(10) . . ?
C35 C36 H36A 109.5 . . ?
C35 C36 H36B 109.5 . . ?
C35 C36 H36C 109.5 . . ?
H36A C36 H36B 109.5 . . ?
H36A C36 H36C 109.5 . . ?
H36B C36 H36C 109.5 . . ?
N4 C37 C38 120.1(8) . . ?
C35 C37 N4 109.1(9) . . ?
C35 C37 C38 130.6(11) . . ?
C37 C38 H38A 109.5 . . ?
C37 C38 H38B 109.5 . . ?
C37 C38 H38C 109.5 . . ?
H38A C38 H38B 109.5 . . ?
H38A C38 H38C 109.5 . . ?
H38B C38 H38C 109.5 . . ?
N3A C35A C36A 122.4(9) . . ?
C37A C35A N3A 109.3(9) . . ?
C37A C35A C36A 128.0(12) . . ?
C35A C36A H36D 109.5 . . ?
C35A C36A H36E 109.5 . . ?
C35A C36A H36F 109.5 . . ?
H36D C36A H36E 109.5 . . ?
H36D C36A H36F 109.5 . . ?
H36E C36A H36F 109.5 . . ?
N4A C37A C38A 125.2(11) . . ?
C35A C37A N4A 103.7(9) . . ?
C35A C37A C38A 130.8(13) . . ?
C37A C38A H38D 109.5 . . ?
C37A C38A H38E 109.5 . . ?
C37A C38A H38F 109.5 . . ?
H38D C38A H38E 109.5 . . ?
H38D C38A H38F 109.5 . . ?
H38E C38A H38F 109.5 . . ?
C79 Ag2 N12 173.1(2) . . ?
N7 Si3 C61 111.3(3) . . ?
N7 Si3 C62 115.3(3) . . ?
N7 Si3 C63 112.1(3) . . ?
C62 Si3 C61 103.7(3) . . ?
C62 Si3 C63 106.0(4) . . ?
C63 Si3 C61 107.9(3) . . ?
N8 Si4 C64 114.8(2) . . ?
N8 Si4 C65 110.8(2) . . ?
N8 Si4 C66 110.7(2) . . ?
C65 Si4 C64 103.9(2) . . ?
C66 Si4 C64 107.6(3) . . ?
C66 Si4 C65 108.7(3) . . ?
N7 Al2 N11 115.87(19) . . ?
N7 Al2 C90 124.1(2) . . ?
N8 Al2 N7 114.90(18) . . ?
N8 Al2 N11 120.99(18) . . ?
N8 Al2 C90 118.7(2) . . ?
N11 Al2 C90 42.5(2) . . ?
Si3 N7 Al2 127.9(2) . . ?
C49 N7 Si3 116.3(3) . . ?
C49 N7 Al2 115.3(3) . . ?
Si4 N8 Al2 125.4(2) . . ?
C67 N8 Si4 115.8(3) . . ?
C67 N8 Al2 118.5(3) . . ?
C90 N11 Al2 72.0(3) . . ?
C90 N11 C91 128.6(4) . . ?
C91 N11 Al2 159.4(4) . . ?
C90 N12 Ag2 128.7(4) . . ?
C90 N12 C94 113.8(5) . . ?
C94 N12 Ag2 116.4(4) . . ?
C79 N9 C80 120.0(8) . . ?
C79 N9 C83 109.1(8) . . ?
C83 N9 C80 130.4(6) . . ?
C79 N10 C87 127.6(10) . . ?
C79 N10 C85 109.9(9) . . ?
C85 N10 C87 120.2(7) . . ?
C79 N9A C80 120.0(9) . . ?
C79 N9A C83A 114.6(10) . . ?
C83A N9A C80 123.3(7) . . ?
C79 N10A C87 121.2(10) . . ?
C79 N10A C85A 112.3(10) . . ?
C85A N10A C87 126.1(7) . . ?
C50 C49 N7 120.9(4) . . ?
C54 C49 N7 121.1(4) . . ?
C54 C49 C50 118.0(5) . . ?
C49 C50 C55 121.7(5) . . ?
C51 C50 C49 120.1(5) . . ?
C51 C50 C55 118.2(5) . . ?
C50 C51 H51 119.1 . . ?
C50 C51 C52 121.8(5) . . ?
C52 C51 H51 119.1 . . ?
C51 C52 H52 120.9 . . ?
C53 C52 C51 118.3(5) . . ?
C53 C52 H52 120.9 . . ?
C52 C53 H53 119.0 . . ?
C52 C53 C54 122.1(6) . . ?
C54 C53 H53 119.0 . . ?
C49 C54 C58 122.1(5) . . ?
C53 C54 C49 119.9(5) . . ?
C53 C54 C58 118.0(5) . . ?
C50 C55 H55 107.8 . . ?
C50 C55 C57 112.2(6) . . ?
C56 C55 C50 111.5(6) . . ?
C56 C55 H55 107.8 . . ?
C56 C55 C57 109.5(6) . . ?
C57 C55 H55 107.8 . . ?
C55 C56 H56A 109.5 . . ?
C55 C56 H56B 109.5 . . ?
C55 C56 H56C 109.5 . . ?
H56A C56 H56B 109.5 . . ?
H56A C56 H56C 109.5 . . ?
H56B C56 H56C 109.5 . . ?
C55 C57 H57A 109.5 . . ?
C55 C57 H57B 109.5 . . ?
C55 C57 H57C 109.5 . . ?
H57A C57 H57B 109.5 . . ?
H57A C57 H57C 109.5 . . ?
H57B C57 H57C 109.5 . . ?
C54 C58 H58 107.7 . . ?
C54 C58 C59 113.5(6) . . ?
C54 C58 C60 111.4(6) . . ?
C59 C58 H58 107.7 . . ?
C59 C58 C60 108.5(6) . . ?
C60 C58 H58 107.7 . . ?
C58 C59 H59A 109.5 . . ?
C58 C59 H59B 109.5 . . ?
C58 C59 H59C 109.5 . . ?
H59A C59 H59B 109.5 . . ?
H59A C59 H59C 109.5 . . ?
H59B C59 H59C 109.5 . . ?
C58 C60 H60A 109.5 . . ?
C58 C60 H60B 109.5 . . ?
C58 C60 H60C 109.5 . . ?
H60A C60 H60B 109.5 . . ?
H60A C60 H60C 109.5 . . ?
H60B C60 H60C 109.5 . . ?
Si3 C61 H61A 109.5 . . ?
Si3 C61 H61B 109.5 . . ?
Si3 C61 H61C 109.5 . . ?
H61A C61 H61B 109.5 . . ?
H61A C61 H61C 109.5 . . ?
H61B C61 H61C 109.5 . . ?
Si3 C62 H62A 109.5 . . ?
Si3 C62 H62B 109.5 . . ?
Si3 C62 H62C 109.5 . . ?
H62A C62 H62B 109.5 . . ?
H62A C62 H62C 109.5 . . ?
H62B C62 H62C 109.5 . . ?
Si3 C63 H63A 107.8 . . ?
Si3 C63 H63B 107.8 . . ?
H63A C63 H63B 107.2 . . ?
C64 C63 Si3 117.9(4) . . ?
C64 C63 H63A 107.8 . . ?
C64 C63 H63B 107.8 . . ?
Si4 C64 H64A 107.7 . . ?
Si4 C64 H64B 107.7 . . ?
C63 C64 Si4 118.5(4) . . ?
C63 C64 H64A 107.7 . . ?
C63 C64 H64B 107.7 . . ?
H64A C64 H64B 107.1 . . ?
Si4 C65 H65A 109.5 . . ?
Si4 C65 H65B 109.5 . . ?
Si4 C65 H65C 109.5 . . ?
H65A C65 H65B 109.5 . . ?
H65A C65 H65C 109.5 . . ?
H65B C65 H65C 109.5 . . ?
Si4 C66 H66A 109.5 . . ?
Si4 C66 H66B 109.5 . . ?
Si4 C66 H66C 109.5 . . ?
H66A C66 H66B 109.5 . . ?
H66A C66 H66C 109.5 . . ?
H66B C66 H66C 109.5 . . ?
C68 C67 N8 120.0(4) . . ?
C72 C67 N8 120.3(4) . . ?
C72 C67 C68 119.6(5) . . ?
C67 C68 C73 121.1(5) . . ?
C69 C68 C67 119.2(5) . . ?
C69 C68 C73 119.6(5) . . ?
C68 C69 H69 119.2 . . ?
C68 C69 C70 121.6(6) . . ?
C70 C69 H69 119.2 . . ?
C69 C70 H70 120.3 . . ?
C71 C70 C69 119.4(6) . . ?
C71 C70 H70 120.3 . . ?
C70 C71 H71 119.1 . . ?
C70 C71 C72 121.7(6) . . ?
C72 C71 H71 119.1 . . ?
C67 C72 C76 123.2(5) . . ?
C71 C72 C67 118.5(5) . . ?
C71 C72 C76 118.3(5) . . ?
C68 C73 H73 107.3 . . ?
C68 C73 C74 111.5(6) . . ?
C68 C73 C75 113.2(5) . . ?
C74 C73 H73 107.3 . . ?
C75 C73 H73 107.3 . . ?
C75 C73 C74 109.9(6) . . ?
C73 C74 H74A 109.5 . . ?
C73 C74 H74B 109.5 . . ?
C73 C74 H74C 109.5 . . ?
H74A C74 H74B 109.5 . . ?
H74A C74 H74C 109.5 . . ?
H74B C74 H74C 109.5 . . ?
C73 C75 H75A 109.5 . . ?
C73 C75 H75B 109.5 . . ?
C73 C75 H75C 109.5 . . ?
H75A C75 H75B 109.5 . . ?
H75A C75 H75C 109.5 . . ?
H75B C75 H75C 109.5 . . ?
C72 C76 H76 107.7 . . ?
C72 C76 C77 111.0(6) . . ?
C72 C76 C78 112.2(6) . . ?
C77 C76 H76 107.7 . . ?
C77 C76 C78 110.3(5) . . ?
C78 C76 H76 107.7 . . ?
C76 C77 H77A 109.5 . . ?
C76 C77 H77B 109.5 . . ?
C76 C77 H77C 109.5 . . ?
H77A C77 H77B 109.5 . . ?
H77A C77 H77C 109.5 . . ?
H77B C77 H77C 109.5 . . ?
C76 C78 H78A 109.5 . . ?
C76 C78 H78B 109.5 . . ?
C76 C78 H78C 109.5 . . ?
H78A C78 H78B 109.5 . . ?
H78A C78 H78C 109.5 . . ?
H78B C78 H78C 109.5 . . ?
N9 C79 Ag2 125.7(6) . . ?
N9 C79 N10 105.8(8) . . ?
N10 C79 Ag2 125.3(6) . . ?
N9A C79 Ag2 125.7(6) . . ?
N9A C79 N10A 100.6(9) . . ?
N10A C79 Ag2 132.1(7) . . ?
N9 C80 H80 106.1 . . ?
N9 C80 C81 119.9(8) . . ?
N9A C80 H80A 105.7 . . ?
N9A C80 C81 106.6(8) . . ?
C81 C80 H80 106.1 . . ?
C81 C80 H80A 105.7 . . ?
C82 C80 N9 104.7(7) . . ?
C82 C80 N9A 119.3(9) . . ?
C82 C80 H80 106.1 . . ?
C82 C80 H80A 105.7 . . ?
C82 C80 C81 113.0(7) . . ?
C80 C81 H81A 109.5 . . ?
C80 C81 H81B 109.5 . . ?
C80 C81 H81C 109.5 . . ?
H81A C81 H81B 109.5 . . ?
H81A C81 H81C 109.5 . . ?
H81B C81 H81C 109.5 . . ?
C80 C82 H82A 109.5 . . ?
C80 C82 H82B 109.5 . . ?
C80 C82 H82C 109.5 . . ?
H82A C82 H82B 109.5 . . ?
H82A C82 H82C 109.5 . . ?
H82B C82 H82C 109.5 . . ?
N10 C87 H87 107.5 . . ?
N10 C87 C88 109.3(8) . . ?
N10 C87 C89 114.3(10) . . ?
N10A C87 H87A 108.7 . . ?
C88 C87 N10A 119.8(7) . . ?
C88 C87 H87 107.5 . . ?
C88 C87 H87A 108.7 . . ?
C88 C87 C89 110.3(7) . . ?
C89 C87 N10A 100.0(12) . . ?
C89 C87 H87 107.5 . . ?
C89 C87 H87A 108.7 . . ?
C87 C88 H88A 109.5 . . ?
C87 C88 H88B 109.5 . . ?
C87 C88 H88C 109.5 . . ?
H88A C88 H88B 109.5 . . ?
H88A C88 H88C 109.5 . . ?
H88B C88 H88C 109.5 . . ?
C87 C89 H89A 109.5 . . ?
C87 C89 H89B 109.5 . . ?
C87 C89 H89C 109.5 . . ?
H89A C89 H89B 109.5 . . ?
H89A C89 H89C 109.5 . . ?
H89B C89 H89C 109.5 . . ?
N11 C90 Al2 65.5(2) . . ?
N12 C90 Al2 167.7(4) . . ?
N12 C90 N11 126.7(5) . . ?
N11 C91 H91 108.3 . . ?
N11 C91 C92 111.0(4) . . ?
N11 C91 C93 109.0(5) . . ?
C92 C91 H91 108.3 . . ?
C93 C91 H91 108.3 . . ?
C93 C91 C92 111.9(5) . . ?
C91 C92 H92A 109.5 . . ?
C91 C92 H92B 109.5 . . ?
C91 C92 H92C 109.5 . . ?
H92A C92 H92B 109.5 . . ?
H92A C92 H92C 109.5 . . ?
H92B C92 H92C 109.5 . . ?
C91 C93 H93A 109.5 . . ?
C91 C93 H93B 109.5 . . ?
C91 C93 H93C 109.5 . . ?
H93A C93 H93B 109.5 . . ?
H93A C93 H93C 109.5 . . ?
H93B C93 H93C 109.5 . . ?
N12 C94 H94 108.1 . . ?
N12 C94 C95 110.0(6) . . ?
N12 C94 C96 110.7(6) . . ?
C95 C94 H94 108.1 . . ?
C95 C94 C96 111.7(7) . . ?
C96 C94 H94 108.1 . . ?
C94 C95 H95A 109.5 . . ?
C94 C95 H95B 109.5 . . ?
C94 C95 H95C 109.5 . . ?
H95A C95 H95B 109.5 . . ?
H95A C95 H95C 109.5 . . ?
H95B C95 H95C 109.5 . . ?
C94 C96 H96A 109.5 . . ?
C94 C96 H96B 109.5 . . ?
C94 C96 H96C 109.5 . . ?
H96A C96 H96B 109.5 . . ?
H96A C96 H96C 109.5 . . ?
H96B C96 H96C 109.5 . . ?
N9 C83 C84 122.7(9) . . ?
C85 C83 N9 108.1(8) . . ?
C85 C83 C84 129.2(11) . . ?
C83 C84 H84A 109.5 . . ?
C83 C84 H84B 109.5 . . ?
C83 C84 H84C 109.5 . . ?
H84A C84 H84B 109.5 . . ?
H84A C84 H84C 109.5 . . ?
H84B C84 H84C 109.5 . . ?
N10 C85 C86 123.9(10) . . ?
C83 C85 N10 106.7(9) . . ?
C83 C85 C86 129.3(12) . . ?
C85 C86 H86A 109.5 . . ?
C85 C86 H86B 109.5 . . ?
C85 C86 H86C 109.5 . . ?
H86A C86 H86B 109.5 . . ?
H86A C86 H86C 109.5 . . ?
H86B C86 H86C 109.5 . . ?
N9A C83A C84A 128.5(10) . . ?
C85A C83A N9A 104.1(11) . . ?
C85A C83A C84A 127.4(13) . . ?
C83A C84A H84D 109.5 . . ?
C83A C84A H84E 109.5 . . ?
C83A C84A H84F 109.5 . . ?
H84D C84A H84E 109.5 . . ?
H84D C84A H84F 109.5 . . ?
H84E C84A H84F 109.5 . . ?
N10A C85A C86A 120.9(12) . . ?
C83A C85A N10A 107.5(11) . . ?
C83A C85A C86A 131.6(15) . . ?
C85A C86A H86D 109.5 . . ?
C85A C86A H86E 109.5 . . ?
C85A C86A H86F 109.5 . . ?
H86D C86A H86E 109.5 . . ?
H86D C86A H86F 109.5 . . ?
H86E C86A H86F 109.5 . . ?

loop_
_geom_bond_atom_site_label_1
_geom_bond_atom_site_label_2
_geom_bond_distance
_geom_bond_site_symmetry_2
_geom_bond_publ_flag
Ag1 N6 2.087(4) . ?
Ag1 C31 2.078(5) . ?
Si1 N1 1.741(4) . ?
Si1 C13 1.852(6) . ?
Si1 C14 1.878(6) . ?
Si1 C15 1.888(6) . ?
Si2 N2 1.738(4) . ?
Si2 C16 1.888(6) . ?
Si2 C17 1.878(6) . ?
Si2 C18 1.876(7) . ?
Al1 N1 1.842(5) . ?
Al1 N2 1.854(4) . ?
Al1 N5 1.853(4) . ?
Al1 C42 1.948(5) . ?
N1 C1 1.440(7) . ?
N2 C19 1.446(6) . ?
N5 C42 1.362(6) . ?
N5 C43 1.462(6) . ?
N6 C42 1.315(6) . ?
N6 C46 1.477(7) . ?
N3 C31 1.361(5) . ?
N3 C32 1.465(11) . ?
N3 C35 1.391(6) . ?
N4 C31 1.361(5) . ?
N4 C39 1.494(12) . ?
N4 C37 1.390(6) . ?
N3A C31 1.360(5) . ?
N3A C32 1.510(12) . ?
N3A C35A 1.390(6) . ?
N4A C31 1.361(5) . ?
N4A C39 1.486(14) . ?
N4A C37A 1.390(6) . ?
C1 C2 1.418(7) . ?
C1 C6 1.417(7) . ?
C2 C3 1.405(7) . ?
C2 C7 1.525(7) . ?
C3 H3 0.9300 . ?
C3 C4 1.370(8) . ?
C4 H4 0.9300 . ?
C4 C5 1.361(9) . ?
C5 H5 0.9300 . ?
C5 C6 1.401(7) . ?
C6 C10 1.513(7) . ?
C7 H7 0.9800 . ?
C7 C8 1.533(8) . ?
C7 C9 1.527(8) . ?
C8 H8A 0.9600 . ?
C8 H8B 0.9600 . ?
C8 H8C 0.9600 . ?
C9 H9A 0.9600 . ?
C9 H9B 0.9600 . ?
C9 H9C 0.9600 . ?
C10 H10 0.9800 . ?
C10 C11 1.534(8) . ?
C10 C12 1.525(8) . ?
C11 H11A 0.9600 . ?
C11 H11B 0.9600 . ?
C11 H11C 0.9600 . ?
C12 H12A 0.9600 . ?
C12 H12B 0.9600 . ?
C12 H12C 0.9600 . ?
C13 H13A 0.9600 . ?
C13 H13B 0.9600 . ?
C13 H13C 0.9600 . ?
C14 H14A 0.9600 . ?
C14 H14B 0.9600 . ?
C14 H14C 0.9600 . ?
C15 H15A 0.9700 . ?
C15 H15B 0.9700 . ?
C15 C16 1.535(7) . ?
C16 H16A 0.9700 . ?
C16 H16B 0.9700 . ?
C17 H17A 0.9600 . ?
C17 H17B 0.9600 . ?
C17 H17C 0.9600 . ?
C18 H18A 0.9600 . ?
C18 H18B 0.9600 . ?
C18 H18C 0.9600 . ?
C19 C20 1.415(7) . ?
C19 C24 1.427(7) . ?
C20 C21 1.398(8) . ?
C20 C25 1.517(9) . ?
C21 H21 0.9300 . ?
C21 C22 1.376(10) . ?
C22 H22 0.9300 . ?
C22 C23 1.385(9) . ?
C23 H23 0.9300 . ?
C23 C24 1.381(9) . ?
C24 C28 1.513(8) . ?
C25 H25 0.9800 . ?
C25 C26 1.509(9) . ?
C25 C27 1.529(10) . ?
C26 H26A 0.9600 . ?
C26 H26B 0.9600 . ?
C26 H26C 0.9600 . ?
C27 H27A 0.9600 . ?
C27 H27B 0.9600 . ?
C27 H27C 0.9600 . ?
C28 H28 0.9800 . ?
C28 C29 1.542(10) . ?
C28 C30 1.532(11) . ?
C29 H29A 0.9600 . ?
C29 H29B 0.9600 . ?
C29 H29C 0.9600 . ?
C30 H30A 0.9600 . ?
C30 H30B 0.9600 . ?
C30 H30C 0.9600 . ?
C32 H32 0.9800 . ?
C32 H32A 0.9800 . ?
C32 C33 1.512(12) . ?
C32 C34 1.512(9) . ?
C33 H33A 0.9600 . ?
C33 H33B 0.9600 . ?
C33 H33C 0.9600 . ?
C34 H34A 0.9600 . ?
C34 H34B 0.9600 . ?
C34 H34C 0.9600 . ?
C39 H39 0.9800 . ?
C39 H39A 0.9800 . ?
C39 C40 1.515(11) . ?
C39 C41 1.516(10) . ?
C40 H40A 0.9600 . ?
C40 H40B 0.9600 . ?
C40 H40C 0.9600 . ?
C41 H41A 0.9600 . ?
C41 H41B 0.9600 . ?
C41 H41C 0.9600 . ?
C43 H43 0.9800 . ?
C43 C44 1.522(9) . ?
C43 C45 1.514(8) . ?
C44 H44A 0.9600 . ?
C44 H44B 0.9600 . ?
C44 H44C 0.9600 . ?
C45 H45A 0.9600 . ?
C45 H45B 0.9600 . ?
C45 H45C 0.9600 . ?
C46 H46 0.9800 . ?
C46 C47 1.533(9) . ?
C46 C48 1.506(11) . ?
C47 H47A 0.9600 . ?
C47 H47B 0.9600 . ?
C47 H47C 0.9600 . ?
C48 H48A 0.9600 . ?
C48 H48B 0.9600 . ?
C48 H48C 0.9600 . ?
C35 C36 1.498(6) . ?
C35 C37 1.340(8) . ?
C36 H36A 0.9600 . ?
C36 H36B 0.9600 . ?
C36 H36C 0.9600 . ?
C37 C38 1.496(6) . ?
C38 H38A 0.9600 . ?
C38 H38B 0.9600 . ?
C38 H38C 0.9600 . ?
C35A C36A 1.500(6) . ?
C35A C37A 1.340(8) . ?
C36A H36D 0.9600 . ?
C36A H36E 0.9600 . ?
C36A H36F 0.9600 . ?
C37A C38A 1.498(6) . ?
C38A H38D 0.9600 . ?
C38A H38E 0.9600 . ?
C38A H38F 0.9600 . ?
Ag2 N12 2.091(4) . ?
Ag2 C79 2.074(5) . ?
Si3 N7 1.753(4) . ?
Si3 C61 1.886(6) . ?
Si3 C62 1.871(8) . ?
Si3 C63 1.876(6) . ?
Si4 N8 1.731(4) . ?
Si4 C64 1.882(6) . ?
Si4 C65 1.875(6) . ?
Si4 C66 1.865(6) . ?
Al2 N7 1.845(4) . ?
Al2 N8 1.837(4) . ?
Al2 N11 1.848(4) . ?
Al2 C90 1.932(5) . ?
N7 C49 1.434(6) . ?
N8 C67 1.455(6) . ?
N11 C90 1.373(7) . ?
N11 C91 1.457(6) . ?
N12 C90 1.317(6) . ?
N12 C94 1.473(8) . ?
N9 C79 1.361(5) . ?
N9 C80 1.499(11) . ?
N9 C83 1.391(6) . ?
N10 C79 1.363(5) . ?
N10 C87 1.451(13) . ?
N10 C85 1.389(6) . ?
N9A C79 1.362(5) . ?
N9A C80 1.499(13) . ?
N9A C83A 1.390(6) . ?
N10A C79 1.363(5) . ?
N10A C87 1.534(15) . ?
N10A C85A 1.389(6) . ?
C49 C50 1.420(7) . ?
C49 C54 1.414(7) . ?
C50 C51 1.380(8) . ?
C50 C55 1.532(9) . ?
C51 H51 0.9300 . ?
C51 C52 1.401(10) . ?
C52 H52 0.9300 . ?
C52 C53 1.370(10) . ?
C53 H53 0.9300 . ?
C53 C54 1.397(9) . ?
C54 C58 1.512(8) . ?
C55 H55 0.9800 . ?
C55 C56 1.528(10) . ?
C55 C57 1.532(10) . ?
C56 H56A 0.9600 . ?
C56 H56B 0.9600 . ?
C56 H56C 0.9600 . ?
C57 H57A 0.9600 . ?
C57 H57B 0.9600 . ?
C57 H57C 0.9600 . ?
C58 H58 0.9800 . ?
C58 C59 1.517(11) . ?
C58 C60 1.565(11) . ?
C59 H59A 0.9600 . ?
C59 H59B 0.9600 . ?
C59 H59C 0.9600 . ?
C60 H60A 0.9600 . ?
C60 H60B 0.9600 . ?
C60 H60C 0.9600 . ?
C61 H61A 0.9600 . ?
C61 H61B 0.9600 . ?
C61 H61C 0.9600 . ?
C62 H62A 0.9600 . ?
C62 H62B 0.9600 . ?
C62 H62C 0.9600 . ?
C63 H63A 0.9700 . ?
C63 H63B 0.9700 . ?
C63 C64 1.545(7) . ?
C64 H64A 0.9700 . ?
C64 H64B 0.9700 . ?
C65 H65A 0.9600 . ?
C65 H65B 0.9600 . ?
C65 H65C 0.9600 . ?
C66 H66A 0.9600 . ?
C66 H66B 0.9600 . ?
C66 H66C 0.9600 . ?
C67 C68 1.412(7) . ?
C67 C72 1.411(7) . ?
C68 C69 1.382(8) . ?
C68 C73 1.516(9) . ?
C69 H69 0.9300 . ?
C69 C70 1.383(11) . ?
C70 H70 0.9300 . ?
C70 C71 1.368(10) . ?
C71 H71 0.9300 . ?
C71 C72 1.401(7) . ?
C72 C76 1.521(8) . ?
C73 H73 0.9800 . ?
C73 C74 1.534(9) . ?
C73 C75 1.529(8) . ?
C74 H74A 0.9600 . ?
C74 H74B 0.9600 . ?
C74 H74C 0.9600 . ?
C75 H75A 0.9600 . ?
C75 H75B 0.9600 . ?
C75 H75C 0.9600 . ?
C76 H76 0.9800 . ?
C76 C77 1.524(8) . ?
C76 C78 1.539(9) . ?
C77 H77A 0.9600 . ?
C77 H77B 0.9600 . ?
C77 H77C 0.9600 . ?
C78 H78A 0.9600 . ?
C78 H78B 0.9600 . ?
C78 H78C 0.9600 . ?
C80 H80 0.9800 . ?
C80 H80A 0.9800 . ?
C80 C81 1.506(12) . ?
C80 C82 1.478(10) . ?
C81 H81A 0.9600 . ?
C81 H81B 0.9600 . ?
C81 H81C 0.9600 . ?
C82 H82A 0.9600 . ?
C82 H82B 0.9600 . ?
C82 H82C 0.9600 . ?
C87 H87 0.9800 . ?
C87 H87A 0.9800 . ?
C87 C88 1.519(11) . ?
C87 C89 1.526(11) . ?
C88 H88A 0.9600 . ?
C88 H88B 0.9600 . ?
C88 H88C 0.9600 . ?
C89 H89A 0.9600 . ?
C89 H89B 0.9600 . ?
C89 H89C 0.9600 . ?
C91 H91 0.9800 . ?
C91 C92 1.535(9) . ?
C91 C93 1.519(8) . ?
C92 H92A 0.9600 . ?
C92 H92B 0.9600 . ?
C92 H92C 0.9600 . ?
C93 H93A 0.9600 . ?
C93 H93B 0.9600 . ?
C93 H93C 0.9600 . ?
C94 H94 0.9800 . ?
C94 C95 1.526(11) . ?
C94 C96 1.536(13) . ?
C95 H95A 0.9600 . ?
C95 H95B 0.9600 . ?
C95 H95C 0.9600 . ?
C96 H96A 0.9600 . ?
C96 H96B 0.9600 . ?
C96 H96C 0.9600 . ?
C83 C84 1.499(6) . ?
C83 C85 1.341(8) . ?
C84 H84A 0.9600 . ?
C84 H84B 0.9600 . ?
C84 H84C 0.9600 . ?
C85 C86 1.497(6) . ?
C86 H86A 0.9600 . ?
C86 H86B 0.9600 . ?
C86 H86C 0.9600 . ?
C83A C84A 1.499(6) . ?
C83A C85A 1.340(8) . ?
C84A H84D 0.9600 . ?
C84A H84E 0.9600 . ?
C84A H84F 0.9600 . ?
C85A C86A 1.498(6) . ?
C86A H86D 0.9600 . ?
C86A H86E 0.9600 . ?
C86A H86F 0.9600 . ?

loop_
_geom_torsion_atom_site_label_1
_geom_torsion_atom_site_label_2
_geom_torsion_atom_site_label_3
_geom_torsion_atom_site_label_4
_geom_torsion
_geom_torsion_site_symmetry_1
_geom_torsion_site_symmetry_2
_geom_torsion_site_symmetry_3
_geom_torsion_site_symmetry_4
_geom_torsion_publ_flag
Ag1 N6 C42 Al1 162.2(15) . . . . ?
Ag1 N6 C42 N5 -7.8(7) . . . . ?
Ag1 N6 C46 C47 41.8(7) . . . . ?
Ag1 N6 C46 C48 -81.5(6) . . . . ?
Si1 N1 C1 C2 90.1(5) . . . . ?
Si1 N1 C1 C6 -89.3(5) . . . . ?
Si1 C15 C16 Si2 -71.5(6) . . . . ?
Si2 N2 C19 C20 88.4(5) . . . . ?
Si2 N2 C19 C24 -92.4(5) . . . . ?
Al1 N1 C1 C2 -80.9(5) . . . . ?
Al1 N1 C1 C6 99.7(5) . . . . ?
Al1 N2 C19 C20 -83.5(5) . . . . ?
Al1 N2 C19 C24 95.8(5) . . . . ?
Al1 N5 C42 N6 177.5(5) . . . . ?
Al1 N5 C43 C44 102.1(10) . . . . ?
Al1 N5 C43 C45 -22.0(12) . . . . ?
N1 Si1 C15 C16 68.8(5) . . . . ?
N1 Al1 N2 Si2 21.3(4) . . . . ?
N1 Al1 N2 C19 -167.9(3) . . . . ?
N1 Al1 N5 C42 -99.4(3) . . . . ?
N1 Al1 N5 C43 80.0(10) . . . . ?
N1 C1 C2 C3 -179.8(4) . . . . ?
N1 C1 C2 C7 -0.9(7) . . . . ?
N1 C1 C6 C5 -179.5(5) . . . . ?
N1 C1 C6 C10 -3.1(7) . . . . ?
N2 Si2 C16 C15 75.4(5) . . . . ?
N2 Al1 N1 Si1 40.9(3) . . . . ?
N2 Al1 N1 C1 -148.8(3) . . . . ?
N2 Al1 N5 C42 113.6(3) . . . . ?
N2 Al1 N5 C43 -67.0(10) . . . . ?
N2 C19 C20 C21 -178.2(5) . . . . ?
N2 C19 C20 C25 1.8(8) . . . . ?
N2 C19 C24 C23 176.9(5) . . . . ?
N2 C19 C24 C28 -3.3(8) . . . . ?
N5 Al1 N1 Si1 -106.3(3) . . . . ?
N5 Al1 N1 C1 64.0(4) . . . . ?
N5 Al1 N2 Si2 170.5(2) . . . . ?
N5 Al1 N2 C19 -18.7(4) . . . . ?
N3 C35 C37 N4 -1.6(19) . . . . ?
N3 C35 C37 C38 -177.9(17) . . . . ?
N3A C35A C37A N4A 0(2) . . . . ?
N3A C35A C37A C38A -173(2) . . . . ?
C1 C2 C3 C4 0.0(7) . . . . ?
C1 C2 C7 C8 125.6(5) . . . . ?
C1 C2 C7 C9 -112.1(5) . . . . ?
C1 C6 C10 C11 -103.3(6) . . . . ?
C1 C6 C10 C12 132.6(5) . . . . ?
C2 C1 C6 C5 1.0(7) . . . . ?
C2 C1 C6 C10 177.5(4) . . . . ?
C2 C3 C4 C5 -0.4(8) . . . . ?
C3 C2 C7 C8 -55.6(6) . . . . ?
C3 C2 C7 C9 66.7(6) . . . . ?
C3 C4 C5 C6 1.1(9) . . . . ?
C4 C5 C6 C1 -1.4(8) . . . . ?
C4 C5 C6 C10 -177.9(5) . . . . ?
C5 C6 C10 C11 73.2(6) . . . . ?
C5 C6 C10 C12 -50.9(7) . . . . ?
C6 C1 C2 C3 -0.3(7) . . . . ?
C6 C1 C2 C7 178.5(5) . . . . ?
C7 C2 C3 C4 -178.9(5) . . . . ?
C13 Si1 N1 Al1 173.6(3) . . . . ?
C13 Si1 N1 C1 3.1(4) . . . . ?
C13 Si1 C15 C16 -170.3(5) . . . . ?
C14 Si1 N1 Al1 53.6(4) . . . . ?
C14 Si1 N1 C1 -116.9(4) . . . . ?
C14 Si1 C15 C16 -54.4(5) . . . . ?
C15 Si1 N1 Al1 -68.1(3) . . . . ?
C15 Si1 N1 C1 121.5(4) . . . . ?
C16 Si2 N2 Al1 -63.9(4) . . . . ?
C16 Si2 N2 C19 125.4(4) . . . . ?
C17 Si2 N2 Al1 176.4(3) . . . . ?
C17 Si2 N2 C19 5.7(4) . . . . ?
C17 Si2 C16 C15 -162.8(5) . . . . ?
C18 Si2 N2 Al1 57.8(4) . . . . ?
C18 Si2 N2 C19 -112.9(4) . . . . ?
C18 Si2 C16 C15 -51.0(6) . . . . ?
C19 C20 C21 C22 -0.7(8) . . . . ?
C19 C20 C25 C26 129.2(6) . . . . ?
C19 C20 C25 C27 -108.2(7) . . . . ?
C19 C24 C28 C29 -143.4(6) . . . . ?
C19 C24 C28 C30 93.6(7) . . . . ?
C20 C19 C24 C23 -3.9(8) . . . . ?
C20 C19 C24 C28 176.0(5) . . . . ?
C20 C21 C22 C23 0.0(9) . . . . ?
C21 C20 C25 C26 -50.9(7) . . . . ?
C21 C20 C25 C27 71.8(7) . . . . ?
C21 C22 C23 C24 -1.3(9) . . . . ?
C22 C23 C24 C19 3.3(9) . . . . ?
C22 C23 C24 C28 -176.6(6) . . . . ?
C23 C24 C28 C29 36.4(8) . . . . ?
C23 C24 C28 C30 -86.5(7) . . . . ?
C24 C19 C20 C21 2.6(7) . . . . ?
C24 C19 C20 C25 -177.5(5) . . . . ?
C25 C20 C21 C22 179.3(6) . . . . ?
C31 N3 C32 N3A 76.7(16) . . . . ?
C31 N3 C32 C33 -135.6(10) . . . . ?
C31 N3 C32 C34 94.6(11) . . . . ?
C31 N3 C35 C36 -175.3(15) . . . . ?
C31 N3 C35 C37 6.6(16) . . . . ?
C31 N4 C39 N4A -74(2) . . . . ?
C31 N4 C39 C40 98.8(19) . . . . ?
C31 N4 C39 C41 -24(2) . . . . ?
C31 N4 C37 C35 -4(2) . . . . ?
C31 N4 C37 C38 172.9(15) . . . . ?
C31 N3A C32 N3 -70.9(13) . . . . ?
C31 N3A C32 C33 -107.7(11) . . . . ?
C31 N3A C32 C34 124.9(11) . . . . ?
C31 N3A C35A C36A -179.6(19) . . . . ?
C31 N3A C35A C37A -6(2) . . . . ?
C31 N4A C39 N4 76(3) . . . . ?
C31 N4A C39 C40 68(2) . . . . ?
C31 N4A C39 C41 -59(2) . . . . ?
C31 N4A C37A C35A 5(3) . . . . ?
C31 N4A C37A C38A 180(2) . . . . ?
C32 N3 C31 Ag1 21.4(13) . . . . ?
C32 N3 C31 N4 -169.7(13) . . . . ?
C32 N3 C31 N3A -80(3) . . . . ?
C32 N3 C31 N4A -153.9(14) . . . . ?
C32 N3 C35 C36 -15(2) . . . . ?
C32 N3 C35 C37 166.9(11) . . . . ?
C32 N3A C31 Ag1 -23.5(15) . . . . ?
C32 N3A C31 N3 68(2) . . . . ?
C32 N3A C31 N4 163.6(14) . . . . ?
C32 N3A C31 N4A 180.0(14) . . . . ?
C32 N3A C35A C36A 10(3) . . . . ?
C32 N3A C35A C37A -175.8(14) . . . . ?
C39 N4 C31 Ag1 -7(3) . . . . ?
C39 N4 C31 N3 -174.8(17) . . . . ?
C39 N4 C31 N3A 165.6(17) . . . . ?
C39 N4 C31 N4A 74(3) . . . . ?
C39 N4 C37 C35 178.6(18) . . . . ?
C39 N4 C37 C38 -5(3) . . . . ?
C39 N4A C31 Ag1 35(3) . . . . ?
C39 N4A C31 N3 -150.3(17) . . . . ?
C39 N4A C31 N4 -77(4) . . . . ?
C39 N4A C31 N3A -169.1(18) . . . . ?
C39 N4A C37A C35A 166.9(19) . . . . ?
C39 N4A C37A C38A -19(3) . . . . ?
C42 Al1 N1 Si1 -155.0(3) . . . . ?
C42 Al1 N1 C1 15.2(4) . . . . ?
C42 Al1 N2 Si2 -141.8(3) . . . . ?
C42 Al1 N2 C19 29.0(4) . . . . ?
C42 N5 C43 C44 -78.6(7) . . . . ?
C42 N5 C43 C45 157.2(5) . . . . ?
C42 N6 C46 C47 -149.5(6) . . . . ?
C42 N6 C46 C48 87.3(6) . . . . ?
C43 N5 C42 Al1 -179.7(5) . . . . ?
C43 N5 C42 N6 -2.2(8) . . . . ?
C46 N6 C42 Al1 -5(2) . . . . ?
C46 N6 C42 N5 -174.9(5) . . . . ?
C35 N3 C31 Ag1 -177.8(8) . . . . ?
C35 N3 C31 N4 -8.9(16) . . . . ?
C35 N3 C31 N3A 80(3) . . . . ?
C35 N3 C31 N4A 7.0(17) . . . . ?
C35 N3 C32 N3A -82(2) . . . . ?
C35 N3 C32 C33 65.8(14) . . . . ?
C35 N3 C32 C34 -64.0(15) . . . . ?
C36 C35 C37 N4 -179.7(18) . . . . ?
C36 C35 C37 C38 4(3) . . . . ?
C37 N4 C31 Ag1 175.5(9) . . . . ?
C37 N4 C31 N3 7.6(19) . . . . ?
C37 N4 C31 N3A -12.0(19) . . . . ?
C37 N4 C31 N4A -104(4) . . . . ?
C37 N4 C39 N4A 103(4) . . . . ?
C37 N4 C39 C40 -84(2) . . . . ?
C37 N4 C39 C41 152.9(17) . . . . ?
C35A N3A C31 Ag1 165.0(11) . . . . ?
C35A N3A C31 N3 -103(3) . . . . ?
C35A N3A C31 N4 -8.0(17) . . . . ?
C35A N3A C31 N4A 8.5(18) . . . . ?
C35A N3A C32 N3 98(3) . . . . ?
C35A N3A C32 C33 61.7(19) . . . . ?
C35A N3A C32 C34 -65.7(19) . . . . ?
C36A C35A C37A N4A 174(2) . . . . ?
C36A C35A C37A C38A 0(4) . . . . ?
C37A N4A C31 Ag1 -165.0(13) . . . . ?
C37A N4A C31 N3 10(2) . . . . ?
C37A N4A C31 N4 83(4) . . . . ?
C37A N4A C31 N3A -9(2) . . . . ?
C37A N4A C39 N4 -83(3) . . . . ?
C37A N4A C39 C40 -91(2) . . . . ?
C37A N4A C39 C41 141.7(19) . . . . ?
Ag2 N12 C90 Al2 -163.7(18) . . . . ?
Ag2 N12 C90 N11 7.5(8) . . . . ?
Ag2 N12 C94 C95 -43.4(8) . . . . ?
Ag2 N12 C94 C96 80.6(6) . . . . ?
Si3 N7 C49 C50 -89.1(5) . . . . ?
Si3 N7 C49 C54 90.9(5) . . . . ?
Si3 C63 C64 Si4 71.2(7) . . . . ?
Si4 N8 C67 C68 91.0(5) . . . . ?
Si4 N8 C67 C72 -87.8(5) . . . . ?
Al2 N7 C49 C50 83.8(5) . . . . ?
Al2 N7 C49 C54 -96.3(5) . . . . ?
Al2 N8 C67 C68 -94.2(5) . . . . ?
Al2 N8 C67 C72 87.0(5) . . . . ?
Al2 N11 C90 N12 -177.9(6) . . . . ?
Al2 N11 C91 C92 -101.6(11) . . . . ?
Al2 N11 C91 C93 22.1(13) . . . . ?
N7 Si3 C63 C64 -74.5(6) . . . . ?
N7 Al2 N8 Si4 -38.7(3) . . . . ?
N7 Al2 N8 C67 147.1(3) . . . . ?
N7 Al2 N11 C90 -113.2(3) . . . . ?
N7 Al2 N11 C91 67.2(11) . . . . ?
N7 C49 C50 C51 179.0(5) . . . . ?
N7 C49 C50 C55 -0.7(8) . . . . ?
N7 C49 C54 C53 -178.4(5) . . . . ?
N7 C49 C54 C58 3.2(8) . . . . ?
N8 Si4 C64 C63 -67.6(5) . . . . ?
N8 Al2 N7 Si3 -21.6(4) . . . . ?
N8 Al2 N7 C49 166.5(3) . . . . ?
N8 Al2 N11 C90 100.0(3) . . . . ?
N8 Al2 N11 C91 -79.6(11) . . . . ?
N8 C67 C68 C69 -177.8(5) . . . . ?
N8 C67 C68 C73 4.0(7) . . . . ?
N8 C67 C72 C71 177.1(5) . . . . ?
N8 C67 C72 C76 -4.6(8) . . . . ?
N11 Al2 N7 Si3 -170.4(2) . . . . ?
N11 Al2 N7 C49 17.7(4) . . . . ?
N11 Al2 N8 Si4 108.4(3) . . . . ?
N11 Al2 N8 C67 -65.8(4) . . . . ?
N9 C83 C85 N10 -0.5(18) . . . . ?
N9 C83 C85 C86 176.2(16) . . . . ?
N9A C83A C85A N10A -1(3) . . . . ?
N9A C83A C85A C86A 179(3) . . . . ?
C49 C50 C51 C52 -0.5(9) . . . . ?
C49 C50 C55 C56 -129.8(6) . . . . ?
C49 C50 C55 C57 106.9(7) . . . . ?
C49 C54 C58 C59 -94.8(7) . . . . ?
C49 C54 C58 C60 142.3(6) . . . . ?
C50 C49 C54 C53 1.6(8) . . . . ?
C50 C49 C54 C58 -176.8(6) . . . . ?
C50 C51 C52 C53 1.3(9) . . . . ?
C51 C50 C55 C56 50.4(8) . . . . ?
C51 C50 C55 C57 -72.9(8) . . . . ?
C51 C52 C53 C54 -0.6(9) . . . . ?
C52 C53 C54 C49 -0.9(9) . . . . ?
C52 C53 C54 C58 177.6(6) . . . . ?
C53 C54 C58 C59 86.7(8) . . . . ?
C53 C54 C58 C60 -36.1(8) . . . . ?
C54 C49 C50 C51 -0.9(8) . . . . ?
C54 C49 C50 C55 179.3(5) . . . . ?
C55 C50 C51 C52 179.3(6) . . . . ?
C61 Si3 N7 Al2 -176.5(3) . . . . ?
C61 Si3 N7 C49 -4.6(5) . . . . ?
C61 Si3 C63 C64 162.6(5) . . . . ?
C62 Si3 N7 Al2 -58.8(4) . . . . ?
C62 Si3 N7 C49 113.1(4) . . . . ?
C62 Si3 C63 C64 52.1(6) . . . . ?
C63 Si3 N7 Al2 62.6(4) . . . . ?
C63 Si3 N7 C49 -125.5(4) . . . . ?
C64 Si4 N8 Al2 66.2(3) . . . . ?
C64 Si4 N8 C67 -119.4(4) . . . . ?
C65 Si4 N8 Al2 -176.5(3) . . . . ?
C65 Si4 N8 C67 -2.1(4) . . . . ?
C65 Si4 C64 C63 171.2(5) . . . . ?
C66 Si4 N8 Al2 -55.8(3) . . . . ?
C66 Si4 N8 C67 118.6(4) . . . . ?
C66 Si4 C64 C63 56.1(5) . . . . ?
C67 C68 C69 C70 0.5(9) . . . . ?
C67 C68 C73 C74 110.4(6) . . . . ?
C67 C68 C73 C75 -125.0(5) . . . . ?
C67 C72 C76 C77 -120.9(6) . . . . ?
C67 C72 C76 C78 115.3(6) . . . . ?
C68 C67 C72 C71 -1.7(7) . . . . ?
C68 C67 C72 C76 176.7(5) . . . . ?
C68 C69 C70 C71 -1.3(10) . . . . ?
C69 C68 C73 C74 -67.8(7) . . . . ?
C69 C68 C73 C75 56.9(7) . . . . ?
C69 C70 C71 C72 0.6(10) . . . . ?
C70 C71 C72 C67 0.9(9) . . . . ?
C70 C71 C72 C76 -177.5(6) . . . . ?
C71 C72 C76 C77 57.5(7) . . . . ?
C71 C72 C76 C78 -66.4(7) . . . . ?
C72 C67 C68 C69 1.0(8) . . . . ?
C72 C67 C68 C73 -177.2(5) . . . . ?
C73 C68 C69 C70 178.7(6) . . . . ?
C79 N9 C80 N9A 75.5(19) . . . . ?
C79 N9 C80 C81 108.6(12) . . . . ?
C79 N9 C80 C82 -123.4(12) . . . . ?
C79 N9 C83 C84 -175.6(14) . . . . ?
C79 N9 C83 C85 4.5(17) . . . . ?
C79 N10 C87 N10A -83(4) . . . . ?
C79 N10 C87 C88 55(2) . . . . ?
C79 N10 C87 C89 -69.5(19) . . . . ?
C79 N10 C85 C83 -3.7(19) . . . . ?
C79 N10 C85 C86 179.4(14) . . . . ?
C79 N9A C80 N9 -75(2) . . . . ?
C79 N9A C80 C81 134.4(14) . . . . ?
C79 N9A C80 C82 -96.3(15) . . . . ?
C79 N9A C83A C84A 179(2) . . . . ?
C79 N9A C83A C85A -5(2) . . . . ?
C79 N10A C87 N10 67(2) . . . . ?
C79 N10A C87 C88 20(3) . . . . ?
C79 N10A C87 C89 -100(2) . . . . ?
C79 N10A C85A C83A 7(3) . . . . ?
C79 N10A C85A C86A -173(2) . . . . ?
C80 N9 C79 Ag2 20.5(16) . . . . ?
C80 N9 C79 N10 -179.0(13) . . . . ?
C80 N9 C79 N9A -76(3) . . . . ?
C80 N9 C79 N10A -162.5(16) . . . . ?
C80 N9 C83 C84 -4(3) . . . . ?
C80 N9 C83 C85 175.8(13) . . . . ?
C80 N9A C79 Ag2 -20(2) . . . . ?
C80 N9A C79 N9 76(3) . . . . ?
C80 N9A C79 N10 158.0(15) . . . . ?
C80 N9A C79 N10A 172.6(17) . . . . ?
C80 N9A C83A C84A 16(3) . . . . ?
C80 N9A C83A C85A -168.3(17) . . . . ?
C87 N10 C79 Ag2 -30(2) . . . . ?
C87 N10 C79 N9 169.1(16) . . . . ?
C87 N10 C79 N9A 151.5(17) . . . . ?
C87 N10 C79 N10A 90(5) . . . . ?
C87 N10 C85 C83 -167.9(14) . . . . ?
C87 N10 C85 C86 15(3) . . . . ?
C87 N10A C79 Ag2 11(3) . . . . ?
C87 N10A C79 N9 -165.9(19) . . . . ?
C87 N10A C79 N10 -61(4) . . . . ?
C87 N10A C79 N9A 176.7(19) . . . . ?
C87 N10A C85A C83A -179(2) . . . . ?
C87 N10A C85A C86A 1(4) . . . . ?
C90 Al2 N7 Si3 140.9(3) . . . . ?
C90 Al2 N7 C49 -31.0(4) . . . . ?
C90 Al2 N8 Si4 157.7(3) . . . . ?
C90 Al2 N8 C67 -16.5(4) . . . . ?
C90 N11 C91 C92 79.0(7) . . . . ?
C90 N11 C91 C93 -157.3(5) . . . . ?
C90 N12 C94 C95 147.7(7) . . . . ?
C90 N12 C94 C96 -88.4(7) . . . . ?
C91 N11 C90 Al2 179.8(5) . . . . ?
C91 N11 C90 N12 1.9(8) . . . . ?
C94 N12 C90 Al2 4(2) . . . . ?
C94 N12 C90 N11 174.8(6) . . . . ?
C83 N9 C79 Ag2 -167.1(8) . . . . ?
C83 N9 C79 N10 -6.6(16) . . . . ?
C83 N9 C79 N9A 97(3) . . . . ?
C83 N9 C79 N10A 9.9(17) . . . . ?
C83 N9 C80 N9A -95(3) . . . . ?
C83 N9 C80 C81 -61.9(19) . . . . ?
C83 N9 C80 C82 66.1(18) . . . . ?
C84 C83 C85 N10 179.6(17) . . . . ?
C84 C83 C85 C86 -4(3) . . . . ?
C85 N10 C79 Ag2 167.0(9) . . . . ?
C85 N10 C79 N9 6.4(18) . . . . ?
C85 N10 C79 N9A -11.3(19) . . . . ?
C85 N10 C79 N10A -73(4) . . . . ?
C85 N10 C87 N10A 78(3) . . . . ?
C85 N10 C87 C88 -144.2(14) . . . . ?
C85 N10 C87 C89 91.7(17) . . . . ?
C83A N9A C79 Ag2 175.7(12) . . . . ?
C83A N9A C79 N9 -88(4) . . . . ?
C83A N9A C79 N10 -6(2) . . . . ?
C83A N9A C79 N10A 9(2) . . . . ?
C83A N9A C80 N9 87(3) . . . . ?
C83A N9A C80 C81 -63(2) . . . . ?
C83A N9A C80 C82 66(2) . . . . ?
C84A C83A C85A N10A 175(2) . . . . ?
C84A C83A C85A C86A -5(4) . . . . ?
C85A N10A C79 Ag2 -175.0(12) . . . . ?
C85A N10A C79 N9 8(2) . . . . ?
C85A N10A C79 N10 113(6) . . . . ?
C85A N10A C79 N9A -9(2) . . . . ?
C85A N10A C87 N10 -106(5) . . . . ?
C85A N10A C87 C88 -153(2) . . . . ?
C85A N10A C87 C89 86(3) . . . . ?
